data_4515026
loop_
_publ_author_name
'Dosso, Jacopo'
'Marinelli, Davide'
'Demitri, Nicola'
'Bonifazi, Davide'

_publ_section_title
;
 Structural Properties of Highly Doped Borazino Polyphenylenes Obtained
 through Condensation Reaction.
;
_journal_issue 5
_journal_name_full 'ACS omega'
_journal_page_first 9343
_journal_page_last 9351
_journal_paper_doi 10.1021/acsomega.9b00830
_journal_volume 4
_journal_year 2019
_chemical_formula_moiety 'C114 H114 B9 N9, 12 (C5 H12)'
_chemical_formula_sum 'C174 H258 B9 N9'
_chemical_formula_weight 2573.17
_space_group_crystal_system trigonal
_space_group_IT_number 147
_space_group_name_Hall '-P 3'
_space_group_name_H-M_alt 'P -3'
_symmetry_space_group_name_Hall '-P 3'
_symmetry_space_group_name_H-M 'P -3'
_atom_sites_solution_hydrogens geom
_atom_sites_solution_primary direct
_atom_sites_solution_secondary difmap
_audit_creation_method SHELXL-2018/3
_cell_angle_alpha 90
_cell_angle_beta 90
_cell_angle_gamma 120
_cell_formula_units_Z 6
_cell_length_a 50.994(7)
_cell_length_b 50.994(7)
_cell_length_c 12.034(2)
_cell_measurement_reflns_used 4596
_cell_measurement_temperature 100(2)
_cell_measurement_theta_max 20.068
_cell_measurement_theta_min 0.908
_cell_volume 27101(7)
_computing_cell_refinement 'XDS (Kabsch, 2010)'
_computing_data_collection 'Elettra XRD1 Data Collection SW'
_computing_data_reduction 'XDS (Kabsch, 2010)'
_computing_molecular_graphics 'Ortep3 for Windows - Coot'
_computing_publication_material 'enCIFer - publCIF'
_computing_structure_refinement 'SHELXL-2017/1 (Sheldrick, 2015)'
_computing_structure_solution 'SHELXT (Sheldrick, 2015)'
_diffrn_ambient_temperature 100(2)
_diffrn_measured_fraction_theta_full 0.995
_diffrn_measured_fraction_theta_max 0.995
_diffrn_measurement_device_type
;
'Huber 4-circles Kappa Goniometer, Pilatus 2M detector'
;
_diffrn_measurement_method 'Rotating crystal'
_diffrn_radiation_type Synchrotron
_diffrn_radiation_wavelength 0.700
_diffrn_reflns_av_R_equivalents 0.0478
_diffrn_reflns_av_unetI/netI 0.0274
_diffrn_reflns_Laue_measured_fraction_full 0.995
_diffrn_reflns_Laue_measured_fraction_max 0.995
_diffrn_reflns_limit_h_max 49
_diffrn_reflns_limit_h_min -49
_diffrn_reflns_limit_k_max 49
_diffrn_reflns_limit_k_min -49
_diffrn_reflns_limit_l_max 11
_diffrn_reflns_limit_l_min -11
_diffrn_reflns_number 123980
_diffrn_reflns_point_group_measured_fraction_full 0.995
_diffrn_reflns_point_group_measured_fraction_max 0.995
_diffrn_reflns_theta_full 20.068
_diffrn_reflns_theta_max 20.068
_diffrn_reflns_theta_min 1.201
_diffrn_source 'Elettra Synchrotron - XRD1 BL'
_diffrn_standards_decay_% 0
_diffrn_standards_interval_count 0
_diffrn_standards_number 0
_exptl_absorpt_coefficient_mu 0.051
_exptl_absorpt_correction_type none
_exptl_crystal_colour Colourless
_exptl_crystal_density_diffrn 0.946
_exptl_crystal_description 'Thin rods'
_exptl_crystal_F_000 8460
_exptl_crystal_size_max 0.050
_exptl_crystal_size_mid 0.050
_exptl_crystal_size_min 0.030
_refine_diff_density_max 0.322
_refine_diff_density_min -0.335
_refine_diff_density_rms 0.036
_refine_ls_extinction_coef 0.00173(13)
_refine_ls_extinction_expression Fc^*^=kFc[1+0.001xFc^2^\l^3^/sin(2\q)]^-1/4^
_refine_ls_extinction_method 'SHELXL-2018/3 (Sheldrick 2018)'
_refine_ls_goodness_of_fit_ref 1.016
_refine_ls_hydrogen_treatment constr
_refine_ls_matrix_type full
_refine_ls_number_parameters 1098
_refine_ls_number_reflns 17767
_refine_ls_number_restraints 668
_refine_ls_restrained_S_all 1.162
_refine_ls_R_factor_all 0.1454
_refine_ls_R_factor_gt 0.1044
_refine_ls_shift/su_max 0.037
_refine_ls_shift/su_mean 0.001
_refine_ls_structure_factor_coef Fsqd
_refine_ls_weighting_details 'w=1/[\s^2^(Fo^2^)+(0.0885P)^2^+28.4922P] where P=(Fo^2^+2Fc^2^)/3'
_refine_ls_weighting_scheme calc
_refine_ls_wR_factor_gt 0.2510
_refine_ls_wR_factor_ref 0.2857
_reflns_Friedel_coverage 0.000
_reflns_number_gt 10193
_reflns_number_total 17767
_reflns_threshold_expression 'I > 2\s(I)'
_cod_data_source_file ao9b00830_si_008.cif
_cod_data_source_block 3Xyl
_cod_original_cell_volume 27101(9)
_cod_database_code 4515026
_shelx_shelxl_version_number 2018/3
_shelx_space_group_comment
;
The symmetry employed for this shelxl refinement is uniquely defined
by the following loop, which should always be used as a source of
symmetry information in preference to the above space-group names.
They are only intended as comments.
;
_shelx_estimated_absorpt_t_min 0.997
_shelx_estimated_absorpt_t_max 0.998

loop_
_space_group_symop_operation_xyz
'x, y, z'
'-y, x-y, z'
'-x+y, -x, z'
'-x, -y, -z'
'y, -x+y, -z'
'x-y, x, -z'

loop_
_atom_site_label
_atom_site_type_symbol
_atom_site_fract_x
_atom_site_fract_y
_atom_site_fract_z
_atom_site_U_iso_or_equiv
_atom_site_adp_type
_atom_site_occupancy
_atom_site_site_symmetry_order
_atom_site_calc_flag
_atom_site_refinement_flags_posn
_atom_site_refinement_flags_adp
_atom_site_refinement_flags_occupancy
_atom_site_disorder_assembly
_atom_site_disorder_group
C41_1 C -0.12837(13) 0.49141(16) 0.2440(5) 0.138(2) Uani 1 1 d . . . . .
H41A_1 H -0.111205 0.510611 0.218709 0.208 Uiso 1 1 calc R U . . .
H41B_1 H -0.128200 0.490478 0.325310 0.208 Uiso 1 1 calc R U . . .
H41C_1 H -0.147324 0.490017 0.219140 0.208 Uiso 1 1 calc R U . . .
C42_1 C -0.07364(15) 0.44879(17) 0.0169(5) 0.148(2) Uani 1 1 d . . . . .
H42A_1 H -0.056062 0.469095 0.026409 0.222 Uiso 1 1 calc R U . . .
H42B_1 H -0.080047 0.445819 -0.061062 0.222 Uiso 1 1 calc R U . . .
H42C_1 H -0.068171 0.433594 0.038241 0.222 Uiso 1 1 calc R U . . .
C36_1 C -0.12586(14) 0.46542(14) 0.1960(4) 0.126(2) Uani 1 1 d G . . . .
C37_1 C -0.14892(10) 0.43613(17) 0.2188(3) 0.149(3) Uani 1 1 d G . . . .
H37_1 H -0.165761 0.432948 0.262585 0.179 Uiso 1 1 calc R U . . .
C38_1 C -0.14734(12) 0.41151(12) 0.1774(4) 0.156(3) Uani 1 1 d G . . . .
H38_1 H -0.163098 0.391494 0.192995 0.187 Uiso 1 1 calc R U . . .
C39_1 C -0.12270(16) 0.41617(13) 0.1133(4) 0.141(2) Uani 1 1 d G . . . .
H39_1 H -0.121617 0.399341 0.085052 0.169 Uiso 1 1 calc R U . . .
C40_1 C -0.09964(10) 0.44546(17) 0.0905(3) 0.129(2) Uani 1 1 d G . . . .
C35_1 C -0.10122(10) 0.47008(11) 0.1319(4) 0.122(2) Uani 1 1 d G . . . .
B3_1 B -0.07306(7) 0.50572(8) 0.1071(3) 0.120(2) Uani 1 1 d G . . . .
N1_1 N -0.05139(9) 0.52137(10) 0.1883(2) 0.1232(16) Uani 1 1 d G . . . .
B1_1 B -0.02713(8) 0.55003(9) 0.1657(3) 0.124(2) Uani 1 1 d G . . . .
N2_1 N -0.02454(8) 0.56303(8) 0.0618(3) 0.1241(16) Uani 1 1 d G U . . .
B2_1 B -0.04622(9) 0.54738(9) -0.0194(2) 0.120(2) Uani 1 1 d G . . . .
N3_1 N -0.07048(8) 0.51873(9) 0.0032(2) 0.1175(15) Uani 1 1 d G . . . .
C6_1 C -0.04941(8) 0.48286(11) 0.3073(3) 0.132(2) Uani 1 1 d G . . . .
H6_1 H -0.046170 0.474383 0.241993 0.158 Uiso 1 1 calc R U . . .
C1_1 C -0.05371(8) 0.50765(11) 0.2994(3) 0.121(2) Uani 1 1 d G . . . .
C2_1 C -0.05845(9) 0.52005(9) 0.3949(4) 0.130(2) Uani 1 1 d G . . . .
H2_1 H -0.061393 0.536993 0.389530 0.156 Uiso 1 1 calc R U . . .
C3_1 C -0.05888(8) 0.50768(11) 0.4983(3) 0.136(2) Uani 1 1 d G . . . .
H3_1 H -0.062112 0.516158 0.563527 0.163 Uiso 1 1 calc R U . . .
C4_1 C -0.05457(9) 0.48289(11) 0.5061(3) 0.140(2) Uani 1 1 d G U . . .
H4_1 H -0.054860 0.474435 0.576759 0.168 Uiso 1 1 calc R U . . .
C5_1 C -0.04983(9) 0.47049(10) 0.4106(4) 0.141(2) Uani 1 1 d G U . . .
H5_1 H -0.046889 0.453547 0.415994 0.169 Uiso 1 1 calc R U . . .
C13_1 C -0.02897(17) 0.60098(17) 0.2969(5) 0.156(3) Uani 1 1 d . . . . .
H13A_1 H -0.044767 0.584962 0.251227 0.234 Uiso 1 1 calc R U . . .
H13B_1 H -0.020250 0.620291 0.256952 0.234 Uiso 1 1 calc R U . . .
H13C_1 H -0.037794 0.602635 0.367055 0.234 Uiso 1 1 calc R U . . .
C14_1 C 0.02358(15) 0.53929(19) 0.2364(6) 0.160(3) Uani 1 1 d . . . . .
H14A_1 H 0.045045 0.545638 0.227290 0.241 Uiso 1 1 calc R U . . .
H14B_1 H 0.013797 0.534996 0.163343 0.241 Uiso 1 1 calc R U . . .
H14C_1 H 0.013743 0.521011 0.282450 0.241 Uiso 1 1 calc R U . . .
C12_1 C 0.02073(14) 0.56447(11) 0.2923(4) 0.136(2) Uani 1 1 d G . . . .
C7_1 C -0.00218(11) 0.57057(13) 0.2653(3) 0.130(2) Uani 1 1 d G . . . .
C8_1 C -0.00432(11) 0.59333(15) 0.3208(5) 0.142(3) Uani 1 1 d G . . . .
C9_1 C 0.01647(16) 0.60999(11) 0.4034(5) 0.159(3) Uani 1 1 d G . . . .
H9_1 H 0.015008 0.625546 0.441379 0.190 Uiso 1 1 calc R U . . .
C10_1 C 0.03938(12) 0.60389(13) 0.4305(3) 0.177(4) Uani 1 1 d G . . . .
H10_1 H 0.053589 0.615275 0.486892 0.213 Uiso 1 1 calc R U . . .
C11_1 C 0.04152(10) 0.58113(16) 0.3749(5) 0.164(3) Uani 1 1 d G . . . .
H11_1 H 0.057182 0.576957 0.393393 0.197 Uiso 1 1 calc R U . . .
C18_1 C 0.05139(17) 0.65098(13) -0.0094(4) 0.180(4) Uani 1 1 d G . . . .
H18_1 H 0.068218 0.670348 -0.025606 0.216 Uiso 1 1 calc R U . . .
C19_1 C 0.05574(11) 0.6265(2) 0.0099(4) 0.165(3) Uani 1 1 d G . . . .
H19_1 H 0.075542 0.629216 0.006916 0.198 Uiso 1 1 calc R U . . .
C20_1 C 0.03111(18) 0.59821(15) 0.0337(3) 0.141(2) Uani 1 1 d G . . . .
H20_1 H 0.034082 0.581513 0.046876 0.169 Uiso 1 1 calc R U . . .
C15_1 C 0.00213(13) 0.59431(13) 0.0381(3) 0.130(2) Uani 1 1 d G U . . .
C16_1 C -0.00222(13) 0.6187(2) 0.0188(4) 0.151(3) Uani 1 1 d G . . . .
H16_1 H -0.022028 0.616074 0.021793 0.181 Uiso 1 1 calc R U . . .
C17_1 C 0.0224(2) 0.64708(15) -0.0050(4) 0.176(3) Uani 1 1 d G . . . .
H17_1 H 0.019432 0.663777 -0.018168 0.211 Uiso 1 1 calc R U . . .
C28_1 C -0.00406(14) 0.54587(17) -0.1947(5) 0.150(2) Uani 1 1 d . . . . .
H28A_1 H -0.015429 0.529569 -0.141107 0.225 Uiso 1 1 calc R U . . .
H28B_1 H 0.015466 0.560638 -0.162294 0.225 Uiso 1 1 calc R U . . .
H28C_1 H -0.000621 0.537365 -0.262470 0.225 Uiso 1 1 calc DR U . . .
C27_1 C -0.07966(16) 0.57988(17) -0.0951(6) 0.163(3) Uani 1 1 d . . . . .
H27A_1 H -0.076212 0.575747 -0.018588 0.244 Uiso 1 1 calc R U . . .
H27B_1 H -0.100293 0.564957 -0.117820 0.244 Uiso 1 1 calc R U . . .
H27C_1 H -0.077017 0.600253 -0.099427 0.244 Uiso 1 1 calc R U . . .
C25_1 C -0.01816(11) 0.57441(12) -0.3266(4) 0.160(3) Uani 1 1 d G . . . .
H25_1 H -0.004903 0.573250 -0.379331 0.192 Uiso 1 1 calc R U . . .
C26_1 C -0.02183(10) 0.56124(10) -0.2225(5) 0.134(2) Uani 1 1 d G . . . .
C21_1 C -0.04122(11) 0.56294(10) -0.1454(3) 0.126(2) Uani 1 1 d G . . . .
C22_1 C -0.05693(10) 0.57782(12) -0.1724(4) 0.140(2) Uani 1 1 d G . . . .
C23_1 C -0.05326(12) 0.59100(11) -0.2766(5) 0.170(3) Uani 1 1 d G . . . .
H23_1 H -0.064005 0.601163 -0.295080 0.204 Uiso 1 1 calc R U . . .
C24_1 C -0.03387(13) 0.58929(11) -0.3537(3) 0.179(4) Uani 1 1 d G . . . .
H24_1 H -0.031363 0.598296 -0.424890 0.214 Uiso 1 1 calc R U . . .
C33_1 C -0.11234(11) 0.48186(9) -0.2628(3) 0.1191(19) Uani 1 1 d G . . . .
H33_1 H -0.108290 0.476045 -0.332896 0.143 Uiso 1 1 calc R U . . .
C34_1 C -0.08963(8) 0.49470(10) -0.1831(4) 0.1201(19) Uani 1 1 d G . . . .
H34_1 H -0.070071 0.497648 -0.198630 0.144 Uiso 1 1 calc R U . . .
C29_1 C -0.09555(9) 0.50321(9) -0.0806(3) 0.1199(19) Uani 1 1 d G . . . .
C30_1 C -0.12417(11) 0.49889(9) -0.0578(3) 0.124(2) Uani 1 1 d G . . . .
H30_1 H -0.128216 0.504706 0.012223 0.149 Uiso 1 1 calc R U . . .
C31_1 C -0.14687(8) 0.48606(10) -0.1376(4) 0.124(2) Uani 1 1 d G . . . .
H31_1 H -0.166436 0.483104 -0.122041 0.148 Uiso 1 1 calc R U . . .
C32_1 C -0.14096(9) 0.47754(9) -0.2401(3) 0.1202(19) Uani 1 1 d G . . . .
N5_1 N -0.16618(7) 0.46384(11) -0.3248(3) 0.1167(15) Uani 1 1 d G . . . .
B5_1 B -0.17875(9) 0.48074(8) -0.3643(3) 0.119(2) Uani 1 1 d G . . . .
N6_1 N -0.20335(9) 0.46763(11) -0.4362(3) 0.1172(15) Uani 1 1 d G . . . .
B6_1 B -0.21539(7) 0.43762(11) -0.4687(3) 0.123(2) Uani 1 1 d G . . . .
N4_1 N -0.20283(10) 0.42071(8) -0.4291(3) 0.1190(15) Uani 1 1 d G . . . .
B4_1 B -0.17822(9) 0.43383(11) -0.3572(3) 0.123(2) Uani 1 1 d G . . . .
C63_1 C -0.20989(17) 0.4994(2) -0.1947(5) 0.177(3) Uani 1 1 d . . . . .
H63A_1 H -0.205422 0.494966 -0.120095 0.266 Uiso 1 1 calc DR U . . .
H63B_1 H -0.219126 0.480853 -0.239297 0.266 Uiso 1 1 calc DR U . . .
H63C_1 H -0.223944 0.507206 -0.189116 0.266 Uiso 1 1 calc DR U . . .
C64_1 C -0.12025(14) 0.53258(16) -0.4590(5) 0.148(2) Uani 1 1 d . . . . .
H64A_1 H -0.133824 0.514120 -0.500213 0.222 Uiso 1 1 calc R U . . .
H64B_1 H -0.105183 0.529638 -0.418899 0.222 Uiso 1 1 calc R U . . .
H64C_1 H -0.109936 0.549526 -0.510983 0.222 Uiso 1 1 calc R U . . .
C57_1 C -0.16450(14) 0.51637(11) -0.3273(4) 0.133(2) Uani 1 1 d G . . . .
C58_1 C -0.18048(11) 0.52320(14) -0.2501(4) 0.151(3) Uani 1 1 d G U . . .
C59_1 C -0.17052(15) 0.55318(17) -0.2221(4) 0.189(4) Uani 1 1 d G U . . .
H59_1 H -0.181453 0.557849 -0.169397 0.226 Uiso 1 1 calc R U . . .
C60_1 C -0.14457(16) 0.57633(12) -0.2713(5) 0.189(4) Uani 1 1 d G U . . .
H60_1 H -0.137767 0.596817 -0.252118 0.227 Uiso 1 1 calc R U . . .
C61_1 C -0.12858(11) 0.56950(13) -0.3484(5) 0.171(3) Uani 1 1 d G U . . .
H61_1 H -0.110849 0.585317 -0.381990 0.205 Uiso 1 1 calc R U . . .
C62_1 C -0.13854(13) 0.53952(16) -0.3764(4) 0.133(2) Uani 1 1 d G U . . .
C56_1 C -0.13683(14) 0.42397(17) -0.5118(6) 0.157(3) Uani 1 1 d . . . . .
H56A_1 H -0.135802 0.443676 -0.512259 0.235 Uiso 1 1 calc R U . . .
H56B_1 H -0.154085 0.409559 -0.556779 0.235 Uiso 1 1 calc R U . . .
H56C_1 H -0.118083 0.426133 -0.542911 0.235 Uiso 1 1 calc DR U . . .
C55_1 C -0.18355(17) 0.40687(17) -0.1269(5) 0.170(3) Uani 1 1 d . . . . .
H55A_1 H -0.196218 0.386958 -0.092781 0.254 Uiso 1 1 calc R U . . .
H55B_1 H -0.196486 0.413325 -0.164004 0.254 Uiso 1 1 calc R U . . .
H55C_1 H -0.171539 0.421594 -0.069211 0.254 Uiso 1 1 calc R U . . .
C53_1 C -0.12360(11) 0.39964(13) -0.3580(7) 0.174(3) Uani 1 1 d G . . . .
H53_1 H -0.110237 0.397836 -0.408412 0.209 Uiso 1 1 calc R U . . .
C54_1 C -0.14073(13) 0.41238(11) -0.3932(4) 0.137(2) Uani 1 1 d G . . . .
C49_1 C -0.16028(11) 0.41502(10) -0.3195(5) 0.125(2) Uani 1 1 d G . . . .
C50_1 C -0.16269(12) 0.40491(13) -0.2107(4) 0.144(2) Uani 1 1 d G . . . .
C51_1 C -0.14555(16) 0.39217(12) -0.1755(4) 0.178(3) Uani 1 1 d G . . . .
H51_1 H -0.147202 0.385269 -0.101162 0.213 Uiso 1 1 calc R U . . .
C52_1 C -0.12601(14) 0.38954(11) -0.2492(7) 0.201(4) Uani 1 1 d G . . . .
H52_1 H -0.114296 0.380828 -0.225215 0.242 Uiso 1 1 calc DR U . . .
C46_1 C -0.24181(10) 0.32800(10) -0.5325(6) 0.154(3) Uani 1 1 d G . . . .
H46_1 H -0.250805 0.307463 -0.555390 0.185 Uiso 1 1 calc DR U . . .
C45_1 C -0.24045(10) 0.33503(13) -0.4203(5) 0.147(2) Uani 1 1 d G . . . .
H45_1 H -0.248512 0.319298 -0.366477 0.177 Uiso 1 1 calc R U . . .
C44_1 C -0.22730(11) 0.36508(16) -0.3869(3) 0.133(2) Uani 1 1 d G . . . .
H44_1 H -0.226368 0.369883 -0.310167 0.160 Uiso 1 1 calc R U . . .
C43_1 C -0.21551(9) 0.38810(10) -0.4656(5) 0.125(2) Uani 1 1 d G . . . .
C48_1 C -0.21687(10) 0.38107(13) -0.5778(4) 0.128(2) Uani 1 1 d G . . . .
H48_1 H -0.208810 0.396799 -0.631682 0.154 Uiso 1 1 calc R U . . .
C47_1 C -0.23002(11) 0.35102(16) -0.6113(4) 0.146(2) Uani 1 1 d G . . . .
H47_1 H -0.230954 0.346214 -0.687995 0.176 Uiso 1 1 calc R U . . .
C77_1 C -0.27860(15) 0.39187(16) -0.3733(6) 0.155(2) Uani 1 1 d . . . . .
H77A_1 H -0.261545 0.408082 -0.332638 0.233 Uiso 1 1 calc R U . . .
H77B_1 H -0.279309 0.372590 -0.359468 0.233 Uiso 1 1 calc R U . . .
H77C_1 H -0.297533 0.390471 -0.348147 0.233 Uiso 1 1 calc R U . . .
C78_1 C -0.21694(15) 0.44936(16) -0.7145(5) 0.145(2) Uani 1 1 d . . . . .
H78A_1 H -0.215338 0.442574 -0.789127 0.218 Uiso 1 1 calc R U . . .
H78B_1 H -0.199400 0.452778 -0.670071 0.218 Uiso 1 1 calc R U . . .
H78C_1 H -0.217460 0.468267 -0.720045 0.218 Uiso 1 1 calc R U . . .
C75_1 C -0.27179(16) 0.40902(14) -0.7238(4) 0.158(3) Uani 1 1 d G . . . .
H75_1 H -0.270831 0.412519 -0.801656 0.189 Uiso 1 1 calc R U . . .
C74_1 C -0.29894(12) 0.38785(12) -0.6751(6) 0.165(3) Uani 1 1 d G . . . .
H74_1 H -0.316538 0.376890 -0.719528 0.198 Uiso 1 1 calc R U . . .
C73_1 C -0.30034(11) 0.38273(10) -0.5612(7) 0.157(3) Uani 1 1 d G . . . .
H73_1 H -0.318901 0.368261 -0.527853 0.189 Uiso 1 1 calc R U . . .
C72_1 C -0.27460(15) 0.39876(13) -0.4961(4) 0.140(2) Uani 1 1 d G . . . .
C71_1 C -0.24745(11) 0.41993(11) -0.5449(4) 0.127(2) Uani 1 1 d G . . . .
C76_1 C -0.24604(11) 0.42506(11) -0.6588(5) 0.133(2) Uani 1 1 d G . . . .
C65_1 C -0.21694(10) 0.48708(9) -0.4774(3) 0.1205(18) Uani 1 1 d G U . . .
C70_1 C -0.19940(7) 0.51361(10) -0.5369(3) 0.1260(19) Uani 1 1 d G U . . .
H70_1 H -0.179368 0.519087 -0.558318 0.151 Uiso 1 1 calc R U . . .
C69_1 C -0.21116(8) 0.53213(8) -0.5650(3) 0.136(2) Uani 1 1 d DG U . . .
H69_1 H -0.199171 0.550258 -0.605620 0.163 Uiso 1 1 calc R U . . .
C68_1 C -0.24047(9) 0.52412(9) -0.5336(3) 0.139(2) Uani 1 1 d DG U . . .
C67_1 C -0.25801(7) 0.49759(9) -0.4742(3) 0.138(2) Uani 1 1 d DG U . . .
H67_1 H -0.278037 0.492114 -0.452714 0.165 Uiso 1 1 calc R U . . .
C66_1 C -0.24625(9) 0.47907(8) -0.4461(3) 0.1264(19) Uani 1 1 d G U . . .
H66_1 H -0.258235 0.460943 -0.405411 0.152 Uiso 1 1 calc R U . . .
CE3A_1 C -0.3037(2) 0.5118(2) -0.2943(8) 0.174(4) Uani 0.658(4) 1 d D U P A 1
HE3A_1 H -0.307384 0.509455 -0.374584 0.260 Uiso 0.658(4) 1 calc R U P A 1
HE3B_1 H -0.317759 0.517163 -0.259479 0.260 Uiso 0.658(4) 1 calc R U P A 1
HE3C_1 H -0.306766 0.492767 -0.262818 0.260 Uiso 0.658(4) 1 calc R U P A 1
CE4A_1 C -0.2026(2) 0.6017(2) -0.4143(10) 0.203(5) Uani 0.658(4) 1 d D U P A 1
HE4A_1 H -0.192002 0.622630 -0.387179 0.304 Uiso 0.658(4) 1 calc R U P A 1
HE4B_1 H -0.213300 0.600550 -0.483250 0.304 Uiso 0.658(4) 1 calc R U P A 1
HE4C_1 H -0.187808 0.595118 -0.428476 0.304 Uiso 0.658(4) 1 calc R U P A 1
CE2A_1 C -0.22518(15) 0.58122(17) -0.3271(5) 0.176(4) Uani 0.658(4) 1 d DG U P A 1
CT7A_1 C -0.25324(15) 0.55671(16) -0.3548(4) 0.157(3) Uani 0.658(4) 1 d DG U P A 1
CT8A_1 C -0.27147(15) 0.53668(16) -0.2728(5) 0.151(3) Uani 0.658(4) 1 d DG U P A 1
CT9A_1 C -0.2617(2) 0.5412(2) -0.1631(4) 0.181(4) Uani 0.658(4) 1 d G U P A 1
HT9A_1 H -0.274125 0.527486 -0.107039 0.218 Uiso 0.658(4) 1 calc R U P A 1
CE0A_1 C -0.2336(2) 0.5657(2) -0.1354(4) 0.185(4) Uani 0.658(4) 1 d G U P A 1
HE0A_1 H -0.226898 0.568754 -0.060380 0.223 Uiso 0.658(4) 1 calc R U P A 1
CE1A_1 C -0.21537(16) 0.5857(2) -0.2174(6) 0.195(4) Uani 0.658(4) 1 d G U P A 1
HE1A_1 H -0.196194 0.602463 -0.198449 0.234 Uiso 0.658(4) 1 calc R U P A 1
CT6A_1 C -0.2043(3) 0.59201(19) -0.7817(9) 0.164(4) Uani 0.658(4) 1 d D U P A 1
HT6A_1 H -0.220075 0.595081 -0.748303 0.246 Uiso 0.658(4) 1 calc R U P A 1
HT6B_1 H -0.196913 0.604028 -0.849965 0.246 Uiso 0.658(4) 1 calc R U P A 1
HT6C_1 H -0.187481 0.598422 -0.729245 0.246 Uiso 0.658(4) 1 calc R U P A 1
CT5A_1 C -0.2824(3) 0.4793(2) -0.7577(10) 0.215(7) Uani 0.658(4) 1 d D U P A 1
HT5A_1 H -0.276950 0.464583 -0.729994 0.322 Uiso 0.658(4) 1 calc DR U P A 1
HT5B_1 H -0.297850 0.469917 -0.815602 0.322 Uiso 0.658(4) 1 calc DR U P A 1
HT5C_1 H -0.290283 0.486004 -0.696457 0.322 Uiso 0.658(4) 1 calc DR U P A 1
C99A_1 C -0.24440(14) 0.53556(16) -0.7691(4) 0.149(2) Uani 0.658(4) 1 d DG U P A 1
CT0A_1 C -0.25477(17) 0.50611(15) -0.8054(6) 0.163(3) Uani 0.658(4) 1 d DG U P A 1
CT1A_1 C -0.2379(2) 0.50018(18) -0.8816(7) 0.183(4) Uani 0.658(4) 1 d G U P A 1
HT1A_1 H -0.244995 0.480054 -0.906434 0.220 Uiso 0.658(4) 1 calc R U P A 1
CT2A_1 C -0.2107(2) 0.5237(2) -0.9214(7) 0.182(3) Uani 0.658(4) 1 d G U P A 1
HT2A_1 H -0.199130 0.519648 -0.973487 0.218 Uiso 0.658(4) 1 calc DR U P A 1
CT3A_1 C -0.20028(19) 0.5532(2) -0.8851(8) 0.184(3) Uani 0.658(4) 1 d G U P A 1
HT3A_1 H -0.181664 0.569226 -0.912294 0.221 Uiso 0.658(4) 1 calc R U P A 1
CT4A_1 C -0.21715(18) 0.55908(15) -0.8089(7) 0.155(3) Uani 0.658(4) 1 d DG U P A 1
C94A_1 C -0.31121(18) 0.53209(16) -0.8671(5) 0.145(3) Uani 0.658(4) 1 d DG U P A 1
H94A_1 H -0.320877 0.513798 -0.825574 0.174 Uiso 0.658(4) 1 calc R U P A 1
C93A_1 C -0.28831(17) 0.55836(16) -0.8188(4) 0.137(3) Uani 0.658(4) 1 d DG U P A 1
C98A_1 C -0.27416(18) 0.58512(15) -0.8795(5) 0.149(3) Uani 0.658(4) 1 d DG U P A 1
H98A_1 H -0.258514 0.603081 -0.846478 0.179 Uiso 0.658(4) 1 calc R U P A 1
C97A_1 C -0.2829(2) 0.58560(18) -0.9885(5) 0.146(3) Uani 0.658(4) 1 d G U P A 1
H97A_1 H -0.273231 0.603892 -1.030039 0.176 Uiso 0.658(4) 1 calc R U P A 1
C96A_1 C -0.3058(2) 0.5593(2) -1.0368(4) 0.143(3) Uani 0.658(4) 1 d G U P A 1
H96A_1 H -0.311772 0.559656 -1.111369 0.172 Uiso 0.658(4) 1 calc R U P A 1
C95A_1 C -0.31995(19) 0.53257(19) -0.9761(5) 0.148(3) Uani 0.658(4) 1 d G U P A 1
H95A_1 H -0.335595 0.514609 -1.009139 0.177 Uiso 0.658(4) 1 calc R U P A 1
C79A_1 C -0.29084(15) 0.58255(16) -0.4227(5) 0.130(3) Uani 0.658(4) 1 d DG U P A 1
C84A_1 C -0.26886(14) 0.61006(17) -0.3787(6) 0.143(3) Uani 0.658(4) 1 d DG U P A 1
H84A_1 H -0.248611 0.619264 -0.405120 0.172 Uiso 0.658(4) 1 calc R U P A 1
C83A_1 C -0.27650(18) 0.62411(17) -0.2962(7) 0.161(4) Uani 0.658(4) 1 d G U P A 1
H83A_1 H -0.261482 0.642912 -0.266095 0.193 Uiso 0.658(4) 1 calc R U P A 1
C82A_1 C -0.3061(2) 0.6106(2) -0.2576(6) 0.141(3) Uani 0.658(4) 1 d G U P A 1
H82A_1 H -0.311354 0.620248 -0.201123 0.169 Uiso 0.658(4) 1 calc R U P A 1
C81A_1 C -0.32811(15) 0.5831(2) -0.3016(6) 0.135(3) Uani 0.658(4) 1 d G U P A 1
H81A_1 H -0.348355 0.573936 -0.275175 0.162 Uiso 0.658(4) 1 calc R U P A 1
C80A_1 C -0.32046(14) 0.56909(15) -0.3841(5) 0.115(3) Uani 0.658(4) 1 d DG U P A 1
H80A_1 H -0.335484 0.550287 -0.414200 0.138 Uiso 0.658(4) 1 calc R U P A 1
B7A_1 B -0.28862(11) 0.57025(12) -0.6199(3) 0.135(2) Uani 0.658(4) 1 d DG U P A 1
N8A_1 N -0.27930(12) 0.55778(12) -0.7030(3) 0.1286(19) Uani 0.658(4) 1 d DG U P A 1
B8A_1 B -0.26308(10) 0.54345(11) -0.6757(3) 0.138(2) Uani 0.658(4) 1 d DG U P A 1
N9A_1 N -0.25617(8) 0.54157(8) -0.5653(3) 0.1249(19) Uani 0.658(4) 1 d DG U P A 1
B9A_1 B -0.26549(10) 0.55404(11) -0.4822(3) 0.134(2) Uani 0.658(4) 1 d DG U P A 1
N7A_1 N -0.28171(11) 0.56837(12) -0.5095(3) 0.1175(18) Uani 0.658(4) 1 d DG U P A 1
C85A_1 C -0.31124(15) 0.58341(16) -0.6502(6) 0.169(3) Uani 0.658(4) 1 d DG U P A 1
C86A_1 C -0.34200(15) 0.56420(16) -0.6685(7) 0.165(3) Uani 0.658(4) 1 d DG U P A 1
C87A_1 C -0.36025(15) 0.5761(2) -0.6988(8) 0.192(5) Uani 0.658(4) 1 d G U P A 1
H87A_1 H -0.381278 0.562960 -0.711333 0.230 Uiso 0.658(4) 1 calc R U P A 1
C88A_1 C -0.3477(2) 0.6072(2) -0.7109(6) 0.192(4) Uani 0.658(4) 1 d G U P A 1
H88A_1 H -0.360222 0.615324 -0.731600 0.230 Uiso 0.658(4) 1 calc R U P A 1
C89A_1 C -0.3170(2) 0.62641(18) -0.6926(7) 0.205(4) Uani 0.658(4) 1 d G U P A 1
H89A_1 H -0.308437 0.647666 -0.700814 0.246 Uiso 0.658(4) 1 calc R U P A 1
C90A_1 C -0.29873(16) 0.61451(16) -0.6623(8) 0.176(4) Uani 0.658(4) 1 d DG U P A 1
C91A_1 C -0.3584(2) 0.5303(2) -0.6539(10) 0.197(6) Uani 0.658(4) 1 d D U P A 1
H91A_1 H -0.359334 0.525424 -0.574736 0.295 Uiso 0.658(4) 1 calc R U P A 1
H91B_1 H -0.347495 0.521917 -0.693907 0.295 Uiso 0.658(4) 1 calc R U P A 1
H91C_1 H -0.378965 0.521552 -0.683643 0.295 Uiso 0.658(4) 1 calc R U P A 1
C92A_1 C -0.2650(2) 0.6360(2) -0.6469(11) 0.222(6) Uani 0.658(4) 1 d D U P A 1
H92A_1 H -0.254427 0.624360 -0.644889 0.333 Uiso 0.658(4) 1 calc R U P A 1
H92B_1 H -0.261494 0.647100 -0.576945 0.333 Uiso 0.658(4) 1 calc R U P A 1
H92C_1 H -0.257237 0.650353 -0.708922 0.333 Uiso 0.658(4) 1 calc R U P A 1
CE3B_1 C -0.3218(3) 0.4974(4) -0.3500(18) 0.191(10) Uiso 0.342(4) 1 d D U P A 2
HE3D_1 H -0.335629 0.481528 -0.298885 0.286 Uiso 0.342(4) 1 calc R U P A 2
HE3E_1 H -0.330450 0.510070 -0.371196 0.286 Uiso 0.342(4) 1 calc R U P A 2
HE3F_1 H -0.318904 0.488094 -0.416613 0.286 Uiso 0.342(4) 1 calc R U P A 2
CE4B_1 C -0.2133(3) 0.5855(4) -0.3489(18) 0.157(9) Uiso 0.342(4) 1 d D U P A 2
HE4D_1 H -0.197878 0.595994 -0.291640 0.236 Uiso 0.342(4) 1 calc R U P A 2
HE4E_1 H -0.205756 0.576729 -0.404029 0.236 Uiso 0.342(4) 1 calc R U P A 2
HE4F_1 H -0.217909 0.599892 -0.385475 0.236 Uiso 0.342(4) 1 calc R U P A 2
CE2B_1 C -0.2413(2) 0.5609(3) -0.2966(8) 0.154(6) Uiso 0.342(4) 1 d DG U P A 2
CT7B_1 C -0.2681(2) 0.5411(2) -0.3506(6) 0.150(4) Uiso 0.342(4) 1 d DG U P A 2
CT8B_1 C -0.2912(2) 0.5170(3) -0.2927(9) 0.167(5) Uiso 0.342(4) 1 d DG U P A 2
CT9B_1 C -0.2875(3) 0.5129(3) -0.1808(9) 0.183(5) Uiso 0.342(4) 1 d G U P A 2
HT9B_1 H -0.303294 0.496420 -0.141280 0.220 Uiso 0.342(4) 1 calc R U P A 2
CE0B_1 C -0.2607(4) 0.5327(4) -0.1269(7) 0.185(7) Uiso 0.342(4) 1 d G U P A 2
HE0B_1 H -0.258148 0.529860 -0.050501 0.222 Uiso 0.342(4) 1 calc R U P A 2
CE1B_1 C -0.2376(3) 0.5568(4) -0.1848(9) 0.184(7) Uiso 0.342(4) 1 d G U P A 2
HE1B_1 H -0.219249 0.570331 -0.147958 0.221 Uiso 0.342(4) 1 calc R U P A 2
CT6B_1 C -0.2063(6) 0.5936(3) -0.733(2) 0.245(15) Uiso 0.342(4) 1 d D U P A 2
HT6D_1 H -0.222339 0.591698 -0.683117 0.367 Uiso 0.342(4) 1 calc R U P A 2
HT6E_1 H -0.188215 0.598320 -0.689955 0.367 Uiso 0.342(4) 1 calc R U P A 2
HT6F_1 H -0.201459 0.609932 -0.786668 0.367 Uiso 0.342(4) 1 calc R U P A 2
CT5B_1 C -0.2782(4) 0.4817(3) -0.793(2) 0.130(8) Uiso 0.342(4) 1 d D U P A 2
HT5D_1 H -0.278551 0.464198 -0.828311 0.195 Uiso 0.342(4) 1 calc R U P A 2
HT5E_1 H -0.282110 0.477852 -0.713260 0.195 Uiso 0.342(4) 1 calc R U P A 2
HT5F_1 H -0.293910 0.484938 -0.826313 0.195 Uiso 0.342(4) 1 calc R U P A 2
C99B_1 C -0.2425(2) 0.5371(2) -0.7658(7) 0.159(3) Uiso 0.342(4) 1 d DG U P A 2
CT0B_1 C -0.2470(3) 0.5100(2) -0.8107(14) 0.164(4) Uiso 0.342(4) 1 d DG U P A 2
CT1B_1 C -0.2260(4) 0.5102(3) -0.8846(15) 0.141(6) Uiso 0.342(4) 1 d G U P A 2
HT1B_1 H -0.229044 0.491663 -0.915242 0.169 Uiso 0.342(4) 1 calc R U P A 2
CT2B_1 C -0.2005(3) 0.5373(4) -0.9135(14) 0.170(4) Uiso 0.342(4) 1 d G U P A 2
HT2B_1 H -0.186119 0.537438 -0.964039 0.204 Uiso 0.342(4) 1 calc R U P A 2
CT3B_1 C -0.1960(4) 0.5644(3) -0.8687(18) 0.185(4) Uiso 0.342(4) 1 d G U P A 2
HT3B_1 H -0.178585 0.582979 -0.888466 0.222 Uiso 0.342(4) 1 calc R U P A 2
CT4B_1 C -0.2170(3) 0.5643(2) -0.7948(15) 0.177(4) Uiso 0.342(4) 1 d DG U P A 2
C94B_1 C -0.3166(4) 0.5179(2) -0.8616(9) 0.145(6) Uiso 0.342(4) 1 d DG U P A 2
H94B_1 H -0.322863 0.500278 -0.817738 0.174 Uiso 0.342(4) 1 calc R U P A 2
C93B_1 C -0.2958(3) 0.5462(2) -0.8195(7) 0.136(4) Uiso 0.342(4) 1 d DG U P A 2
C98B_1 C -0.2866(3) 0.5720(2) -0.8837(9) 0.128(6) Uiso 0.342(4) 1 d DG U P A 2
H98B_1 H -0.272383 0.591313 -0.854908 0.154 Uiso 0.342(4) 1 calc R U P A 2
C97B_1 C -0.2983(4) 0.5695(3) -0.9901(9) 0.135(6) Uiso 0.342(4) 1 d G U P A 2
H97B_1 H -0.292001 0.587160 -1.033941 0.162 Uiso 0.342(4) 1 calc R U P A 2
C96B_1 C -0.3191(4) 0.5413(4) -1.0322(8) 0.143(5) Uiso 0.342(4) 1 d G U P A 2
H96B_1 H -0.327050 0.539566 -1.104874 0.171 Uiso 0.342(4) 1 calc R U P A 2
C95B_1 C -0.3283(4) 0.5154(3) -0.9680(10) 0.153(6) Uiso 0.342(4) 1 d G U P A 2
H95B_1 H -0.342481 0.496125 -0.996774 0.183 Uiso 0.342(4) 1 calc R U P A 2
C79B_1 C -0.3028(2) 0.5683(3) -0.4252(10) 0.141(4) Uiso 0.342(4) 1 d DG U P A 2
C84B_1 C -0.2822(3) 0.5980(3) -0.3955(14) 0.166(7) Uiso 0.342(4) 1 d DG U P A 2
H84B_1 H -0.262622 0.608140 -0.427985 0.199 Uiso 0.342(4) 1 calc R U P A 2
C83B_1 C -0.2904(4) 0.6130(3) -0.3184(17) 0.184(8) Uiso 0.342(4) 1 d G U P A 2
H83B_1 H -0.276358 0.633294 -0.298155 0.221 Uiso 0.342(4) 1 calc R U P A 2
C82B_1 C -0.3191(4) 0.5982(4) -0.2709(16) 0.155(8) Uiso 0.342(4) 1 d G U P A 2
H82B_1 H -0.324655 0.608441 -0.218233 0.186 Uiso 0.342(4) 1 calc R U P A 2
C81B_1 C -0.3396(3) 0.5685(4) -0.3006(15) 0.161(8) Uiso 0.342(4) 1 d G U P A 2
H81B_1 H -0.359216 0.558433 -0.268141 0.193 Uiso 0.342(4) 1 calc R U P A 2
C80B_1 C -0.3314(3) 0.5536(3) -0.3777(13) 0.164(7) Uiso 0.342(4) 1 d DG U P A 2
H80B_1 H -0.345481 0.533277 -0.397970 0.197 Uiso 0.342(4) 1 calc R U P A 2
B7B_1 B -0.29971(16) 0.55616(19) -0.6214(7) 0.130(3) Uiso 0.342(4) 1 d DG U P A 2
N8B_1 N -0.28612(18) 0.5480(2) -0.7043(5) 0.136(3) Uiso 0.342(4) 1 d DG U P A 2
B8B_1 B -0.26614(15) 0.53806(16) -0.6761(5) 0.148(3) Uiso 0.342(4) 1 d DG U P A 2
N9B_1 N -0.25974(11) 0.53618(11) -0.5651(6) 0.147(3) Uiso 0.342(4) 1 d DG U P A 2
B9B_1 B -0.27333(15) 0.54429(16) -0.4822(5) 0.141(3) Uiso 0.342(4) 1 d DG U P A 2
N7B_1 N -0.29331(17) 0.55428(19) -0.5104(6) 0.137(3) Uiso 0.342(4) 1 d DG U P A 2
C85B_1 C -0.33019(18) 0.5566(2) -0.6504(12) 0.149(4) Uiso 0.342(4) 1 d DG U P A 2
C86B_1 C -0.3557(2) 0.5279(2) -0.6541(17) 0.170(7) Uiso 0.342(4) 1 d DG U P A 2
C87B_1 C -0.3835(2) 0.5243(3) -0.6859(16) 0.171(7) Uiso 0.342(4) 1 d G U P A 2
H87B_1 H -0.400858 0.504703 -0.688474 0.205 Uiso 0.342(4) 1 calc R U P A 2
C88B_1 C -0.3858(2) 0.5495(3) -0.7140(14) 0.158(6) Uiso 0.342(4) 1 d G U P A 2
H88B_1 H -0.404765 0.547133 -0.735710 0.190 Uiso 0.342(4) 1 calc DR U P A 2
C89B_1 C -0.3603(3) 0.5783(3) -0.7103(19) 0.165(7) Uiso 0.342(4) 1 d G U P A 2
H89B_1 H -0.361892 0.595493 -0.729441 0.198 Uiso 0.342(4) 1 calc R U P A 2
C90B_1 C -0.3325(2) 0.5818(2) -0.6785(17) 0.153(6) Uiso 0.342(4) 1 d DG U P A 2
C91B_1 C -0.3543(4) 0.5000(3) -0.6161(18) 0.173(8) Uiso 0.342(4) 1 d D U P A 2
H91D_1 H -0.374342 0.481971 -0.624823 0.259 Uiso 0.342(4) 1 calc DR U P A 2
H911_1 H -0.339530 0.497881 -0.661208 0.259 Uiso 0.342(4) 1 calc R U P A 2
H91F_1 H -0.348303 0.502372 -0.537786 0.259 Uiso 0.342(4) 1 calc R U P A 2
C92B_1 C -0.3052(5) 0.6131(3) -0.682(4) 0.221(13) Uiso 0.342(4) 1 d D U P A 2
H92D_1 H -0.287319 0.612186 -0.657474 0.332 Uiso 0.342(4) 1 calc R U P A 2
H92E_1 H -0.302085 0.620910 -0.757925 0.332 Uiso 0.342(4) 1 calc R U P A 2
H92F_1 H -0.308423 0.626444 -0.632293 0.332 Uiso 0.342(4) 1 calc R U P A 2
C5_11 C -0.2795(7) 0.4153(8) -0.074(3) 0.46(2) Uiso 0.5 1 d D . P . .
H5A_11 H -0.259556 0.421669 -0.106893 0.697 Uiso 0.5 1 calc R U P . .
H5B_11 H -0.278417 0.413627 0.006506 0.697 Uiso 0.5 1 calc R U P . .
H5C_11 H -0.294416 0.395678 -0.105118 0.697 Uiso 0.5 1 calc R U P . .
C4_11 C -0.2889(5) 0.4391(5) -0.102(2) 0.279(11) Uiso 0.5 1 d D . P . .
H4A_11 H -0.273918 0.459091 -0.070995 0.335 Uiso 0.5 1 calc R U P . .
H4B_11 H -0.289987 0.441063 -0.183109 0.335 Uiso 0.5 1 calc R U P . .
C3_11 C -0.3200(5) 0.4281(5) -0.049(2) 0.341(14) Uiso 0.5 1 d D . P . .
H3A_11 H -0.333389 0.430884 -0.101055 0.409 Uiso 0.5 1 calc R U P . .
H3B_11 H -0.317955 0.439638 0.019820 0.409 Uiso 0.5 1 calc R U P . .
C2_11 C -0.3334(5) 0.3942(4) -0.022(2) 0.349(15) Uiso 0.5 1 d D . P . .
H2A_11 H -0.339793 0.382061 -0.090763 0.419 Uiso 0.5 1 calc R U P . .
H2B_11 H -0.318023 0.390848 0.015846 0.419 Uiso 0.5 1 calc R U P . .
C1_11 C -0.3608(5) 0.3848(5) 0.055(2) 0.332(14) Uiso 0.5 1 d D . P . .
H1A_11 H -0.369803 0.363259 0.074034 0.497 Uiso 0.5 1 calc R U P . .
H1B_11 H -0.354170 0.396876 0.123436 0.497 Uiso 0.5 1 calc R U P . .
H1C_11 H -0.375853 0.388125 0.017253 0.497 Uiso 0.5 1 calc R U P . .

loop_
_atom_site_aniso_label
_atom_site_aniso_U_11
_atom_site_aniso_U_22
_atom_site_aniso_U_33
_atom_site_aniso_U_23
_atom_site_aniso_U_13
_atom_site_aniso_U_12
C41_1 0.118(5) 0.195(7) 0.093(4) 0.017(4) 0.006(3) 0.071(5)
C42_1 0.142(5) 0.205(7) 0.098(4) 0.015(4) 0.008(4) 0.088(5)
C36_1 0.113(5) 0.175(7) 0.083(4) 0.022(4) 0.013(4) 0.066(5)
C37_1 0.137(6) 0.192(8) 0.108(5) 0.033(6) 0.023(4) 0.075(7)
C38_1 0.143(7) 0.172(8) 0.122(6) 0.038(5) 0.023(5) 0.056(6)
C39_1 0.139(6) 0.185(8) 0.095(5) 0.026(4) 0.007(4) 0.077(6)
C40_1 0.106(5) 0.182(7) 0.086(4) 0.023(5) 0.010(4) 0.063(6)
C35_1 0.121(5) 0.180(7) 0.071(4) 0.012(4) -0.002(4) 0.079(5)
B3_1 0.115(6) 0.198(8) 0.058(4) 0.004(5) -0.004(4) 0.087(6)
N1_1 0.109(4) 0.182(5) 0.069(3) 0.025(3) 0.008(3) 0.066(4)
B1_1 0.106(5) 0.188(8) 0.072(5) 0.018(5) -0.001(4) 0.070(6)
N2_1 0.105(3) 0.170(5) 0.077(3) 0.014(3) -0.005(3) 0.054(3)
B2_1 0.107(5) 0.181(8) 0.073(4) 0.013(5) -0.001(4) 0.074(6)
N3_1 0.096(3) 0.165(5) 0.073(3) 0.012(3) 0.002(3) 0.052(3)
C6_1 0.112(4) 0.217(7) 0.064(4) 0.017(4) 0.006(3) 0.080(5)
C1_1 0.096(4) 0.174(6) 0.086(5) 0.011(4) -0.001(3) 0.063(4)
C2_1 0.105(4) 0.196(6) 0.072(4) 0.012(4) 0.002(3) 0.063(4)
C3_1 0.117(5) 0.196(7) 0.076(4) 0.015(4) 0.008(3) 0.064(5)
C4_1 0.115(5) 0.200(7) 0.085(4) 0.028(4) -0.005(3) 0.064(5)
C5_1 0.123(5) 0.211(7) 0.083(4) 0.016(4) 0.005(4) 0.079(5)
C13_1 0.163(6) 0.189(7) 0.104(5) 0.003(4) 0.008(4) 0.078(6)
C14_1 0.115(5) 0.234(9) 0.126(5) 0.030(5) 0.004(4) 0.082(6)
C12_1 0.114(5) 0.195(7) 0.080(4) 0.029(5) 0.004(4) 0.062(6)
C7_1 0.113(5) 0.186(7) 0.076(4) 0.026(4) 0.016(4) 0.063(5)
C8_1 0.124(6) 0.199(8) 0.076(4) 0.019(4) 0.009(4) 0.061(6)
C9_1 0.143(6) 0.189(7) 0.086(5) 0.019(5) 0.011(5) 0.040(6)
C10_1 0.139(7) 0.214(9) 0.079(5) 0.013(5) -0.006(5) 0.013(6)
C11_1 0.117(6) 0.229(9) 0.092(5) 0.037(5) -0.005(5) 0.047(6)
C18_1 0.149(9) 0.195(9) 0.105(5) 0.014(5) -0.013(5) 0.019(7)
C19_1 0.118(7) 0.219(9) 0.098(5) 0.009(6) -0.004(4) 0.038(7)
C20_1 0.110(5) 0.204(8) 0.082(4) 0.012(4) 0.002(4) 0.059(6)
C15_1 0.131(7) 0.193(7) 0.062(3) 0.001(4) -0.007(3) 0.077(5)
C16_1 0.152(7) 0.180(7) 0.103(5) 0.014(5) -0.013(4) 0.070(8)
C17_1 0.182(8) 0.168(9) 0.120(6) 0.012(5) -0.018(6) 0.045(7)
C28_1 0.113(5) 0.196(7) 0.118(5) 0.002(5) 0.016(4) 0.061(5)
C27_1 0.140(6) 0.192(7) 0.163(6) 0.020(5) -0.019(5) 0.088(5)
C25_1 0.113(5) 0.215(8) 0.087(5) 0.019(5) 0.003(4) 0.034(5)
C26_1 0.104(5) 0.182(6) 0.085(4) 0.004(4) 0.008(4) 0.047(5)
C21_1 0.105(5) 0.162(6) 0.098(5) 0.002(4) -0.012(4) 0.057(4)
C22_1 0.113(5) 0.190(7) 0.101(5) 0.025(5) 0.002(4) 0.063(5)
C23_1 0.133(6) 0.214(8) 0.132(6) 0.055(6) -0.009(5) 0.063(6)
C24_1 0.128(6) 0.240(9) 0.096(5) 0.044(5) -0.009(5) 0.038(6)
C33_1 0.110(4) 0.173(6) 0.074(4) 0.011(3) 0.002(4) 0.070(4)
C34_1 0.106(4) 0.174(6) 0.072(4) 0.023(4) 0.003(3) 0.063(4)
C29_1 0.114(5) 0.169(6) 0.069(4) 0.023(4) 0.001(3) 0.065(4)
C30_1 0.108(5) 0.185(6) 0.087(4) 0.010(4) 0.000(4) 0.079(4)
C31_1 0.108(4) 0.183(6) 0.082(4) 0.018(4) 0.001(4) 0.075(4)
C32_1 0.125(5) 0.154(5) 0.085(4) 0.016(4) 0.008(4) 0.072(4)
N5_1 0.100(3) 0.155(5) 0.087(3) 0.008(3) -0.009(3) 0.058(3)
B5_1 0.116(6) 0.166(7) 0.078(4) 0.005(5) -0.007(4) 0.073(6)
N6_1 0.109(4) 0.153(5) 0.090(3) -0.004(3) -0.009(3) 0.066(3)
B6_1 0.124(6) 0.161(8) 0.078(4) 0.001(5) -0.009(4) 0.067(6)
N4_1 0.107(4) 0.145(4) 0.098(3) 0.009(3) -0.011(3) 0.058(4)
B4_1 0.116(6) 0.146(7) 0.095(5) 0.027(5) 0.012(5) 0.058(6)
C63_1 0.167(7) 0.295(10) 0.108(5) -0.012(6) -0.007(5) 0.145(7)
C64_1 0.130(5) 0.172(6) 0.126(5) 0.019(4) -0.003(4) 0.063(5)
C57_1 0.129(6) 0.204(8) 0.088(4) 0.000(5) -0.008(4) 0.100(6)
C58_1 0.155(7) 0.200(7) 0.118(6) -0.021(5) -0.037(5) 0.104(6)
C59_1 0.188(8) 0.250(10) 0.164(7) -0.054(8) -0.064(6) 0.137(8)
C60_1 0.202(9) 0.180(7) 0.219(11) -0.060(6) -0.080(7) 0.121(6)
C61_1 0.155(6) 0.178(7) 0.186(8) -0.026(6) -0.058(5) 0.088(6)
C62_1 0.139(6) 0.157(6) 0.108(5) -0.006(5) -0.030(4) 0.079(6)
C56_1 0.120(5) 0.203(7) 0.126(5) -0.011(5) 0.007(4) 0.065(5)
C55_1 0.186(7) 0.187(7) 0.104(5) 0.029(5) 0.009(5) 0.069(6)
C53_1 0.118(6) 0.203(8) 0.204(9) -0.050(7) -0.043(6) 0.082(6)
C54_1 0.103(5) 0.156(6) 0.150(7) -0.012(5) -0.020(5) 0.062(4)
C49_1 0.107(5) 0.158(6) 0.094(4) 0.006(4) 0.004(4) 0.055(4)
C50_1 0.138(6) 0.169(7) 0.122(6) 0.009(5) -0.011(5) 0.074(5)
C51_1 0.215(10) 0.182(8) 0.152(7) -0.009(6) -0.052(7) 0.110(7)
C52_1 0.202(10) 0.204(9) 0.233(11) -0.055(9) -0.109(9) 0.128(8)
C46_1 0.137(6) 0.145(6) 0.154(7) 0.024(6) -0.012(5) 0.051(5)
C45_1 0.142(6) 0.146(7) 0.126(7) 0.024(5) -0.005(5) 0.051(5)
C44_1 0.111(5) 0.160(6) 0.112(5) 0.019(5) -0.001(4) 0.056(5)
C43_1 0.095(4) 0.165(6) 0.109(5) 0.023(5) 0.006(4) 0.061(4)
C48_1 0.118(5) 0.153(7) 0.100(5) 0.016(4) -0.006(4) 0.057(5)
C47_1 0.133(6) 0.144(6) 0.142(6) 0.006(6) -0.010(5) 0.053(5)
C77_1 0.128(5) 0.176(7) 0.151(6) 0.031(5) 0.025(5) 0.068(5)
C78_1 0.157(6) 0.190(7) 0.101(4) 0.001(4) -0.010(4) 0.095(5)
C75_1 0.152(7) 0.183(8) 0.154(6) -0.020(6) -0.043(6) 0.095(6)
C74_1 0.126(7) 0.151(7) 0.228(11) -0.045(6) -0.055(6) 0.076(6)
C73_1 0.135(7) 0.169(7) 0.179(8) -0.004(6) -0.009(6) 0.084(6)
C72_1 0.111(5) 0.156(6) 0.155(7) -0.005(6) -0.015(6) 0.068(5)
C71_1 0.120(5) 0.154(6) 0.106(5) 0.008(4) -0.001(4) 0.069(5)
C76_1 0.125(6) 0.165(6) 0.115(5) -0.004(5) -0.019(5) 0.076(5)
C65_1 0.107(4) 0.161(5) 0.099(4) -0.010(4) -0.012(3) 0.072(4)
C70_1 0.118(5) 0.155(6) 0.097(4) 0.013(4) 0.002(3) 0.061(4)
C69_1 0.146(5) 0.179(6) 0.101(4) 0.005(4) -0.005(4) 0.096(5)
C68_1 0.161(6) 0.192(7) 0.078(4) 0.001(4) -0.006(4) 0.099(6)
C67_1 0.130(5) 0.202(7) 0.116(5) -0.012(4) -0.010(4) 0.110(5)
C66_1 0.117(4) 0.162(6) 0.100(4) -0.001(4) 0.004(3) 0.069(4)
CE3A_1 0.223(11) 0.239(11) 0.114(8) 0.004(8) 0.029(8) 0.156(10)
CE4A_1 0.184(11) 0.227(12) 0.209(11) -0.039(9) -0.024(8) 0.111(9)
CE2A_1 0.184(7) 0.240(8) 0.139(6) -0.047(6) -0.032(6) 0.131(6)
CT7A_1 0.174(6) 0.198(6) 0.129(5) -0.028(5) -0.020(5) 0.115(5)
CT8A_1 0.191(6) 0.200(6) 0.107(5) -0.009(5) -0.006(5) 0.130(5)
CT9A_1 0.199(6) 0.238(7) 0.136(5) -0.019(5) 0.001(5) 0.131(6)
CE0A_1 0.203(8) 0.272(9) 0.135(7) -0.036(6) -0.026(6) 0.159(7)
CE1A_1 0.192(8) 0.270(9) 0.161(7) -0.045(7) -0.037(6) 0.144(7)
CT6A_1 0.174(9) 0.217(9) 0.110(7) 0.058(7) 0.025(7) 0.104(8)
CT5A_1 0.262(14) 0.253(13) 0.105(9) -0.036(9) -0.038(9) 0.110(10)
C99A_1 0.166(5) 0.186(5) 0.117(4) 0.013(4) -0.029(4) 0.104(4)
CT0A_1 0.191(6) 0.210(6) 0.099(5) -0.011(5) -0.026(5) 0.109(5)
CT1A_1 0.208(7) 0.225(7) 0.118(6) -0.001(6) -0.004(6) 0.108(6)
CT2A_1 0.206(5) 0.201(6) 0.139(5) 0.002(5) -0.003(5) 0.102(5)
CT3A_1 0.203(5) 0.203(5) 0.143(5) 0.012(5) -0.011(5) 0.098(5)
CT4A_1 0.181(5) 0.207(5) 0.114(5) 0.007(5) 0.008(4) 0.126(5)
C94A_1 0.173(7) 0.191(7) 0.096(5) -0.012(5) -0.020(5) 0.111(6)
C93A_1 0.166(6) 0.175(6) 0.102(5) 0.003(5) -0.006(4) 0.109(5)
C98A_1 0.172(7) 0.188(7) 0.110(6) 0.018(5) -0.011(5) 0.107(6)
C97A_1 0.168(7) 0.185(7) 0.111(6) 0.012(5) -0.009(5) 0.107(6)
C96A_1 0.160(6) 0.182(7) 0.115(5) -0.008(5) -0.015(5) 0.106(6)
C95A_1 0.167(7) 0.195(7) 0.108(5) -0.008(5) -0.015(5) 0.112(6)
C79A_1 0.147(6) 0.144(6) 0.102(5) -0.012(4) -0.021(5) 0.074(5)
C84A_1 0.154(7) 0.162(7) 0.120(6) -0.039(5) -0.005(5) 0.084(6)
C83A_1 0.173(7) 0.172(7) 0.125(6) -0.041(5) -0.015(6) 0.076(7)
C82A_1 0.172(7) 0.165(7) 0.101(6) -0.028(5) -0.010(6) 0.096(7)
C81A_1 0.156(6) 0.164(7) 0.090(5) -0.010(5) -0.029(5) 0.084(6)
C80A_1 0.144(6) 0.148(7) 0.069(5) -0.015(4) -0.016(4) 0.086(5)
B7A_1 0.151(4) 0.155(4) 0.117(4) 0.000(3) -0.005(3) 0.089(4)
N8A_1 0.149(3) 0.151(4) 0.106(3) 0.000(3) -0.010(3) 0.091(3)
B8A_1 0.152(4) 0.157(4) 0.121(4) 0.003(3) -0.011(3) 0.089(3)
N9A_1 0.145(4) 0.167(4) 0.095(4) -0.003(3) -0.017(3) 0.102(4)
B9A_1 0.145(4) 0.150(4) 0.121(4) -0.007(3) -0.011(3) 0.085(3)
N7A_1 0.134(3) 0.134(4) 0.099(3) -0.010(3) -0.009(3) 0.079(3)
C85A_1 0.206(6) 0.237(7) 0.092(5) 0.006(5) 0.011(5) 0.132(6)
C86A_1 0.224(8) 0.273(8) 0.073(5) 0.015(6) 0.012(6) 0.181(7)
C87A_1 0.251(8) 0.300(10) 0.080(5) 0.024(7) 0.028(6) 0.180(8)
C88A_1 0.253(9) 0.299(10) 0.105(5) 0.026(7) 0.015(7) 0.199(8)
C89A_1 0.262(9) 0.290(9) 0.121(6) 0.018(7) 0.023(7) 0.182(8)
C90A_1 0.244(8) 0.250(8) 0.113(6) 0.023(6) 0.014(6) 0.184(7)
C91A_1 0.243(12) 0.316(15) 0.070(6) -0.029(8) 0.010(7) 0.169(11)
C92A_1 0.297(14) 0.257(13) 0.152(9) 0.013(9) 0.014(11) 0.168(11)

loop_
_atom_type_symbol
_atom_type_description
_atom_type_scat_dispersion_real
_atom_type_scat_dispersion_imag
_atom_type_scat_source
C C 0.0030 0.0016 'International Tables Vol C Tables 4.2.6.8 and 6.1.1.4'
H H 0.0000 0.0000 'International Tables Vol C Tables 4.2.6.8 and 6.1.1.4'
B B 0.0015 0.0007 'International Tables Vol C Tables 4.2.6.8 and 6.1.1.4'
N N 0.0059 0.0032 'International Tables Vol C Tables 4.2.6.8 and 6.1.1.4'

loop_
_geom_angle_atom_site_label_1
_geom_angle_atom_site_label_2
_geom_angle_atom_site_label_3
_geom_angle
C36_1 C41_1 H41A_1 109.5
C36_1 C41_1 H41B_1 109.5
H41A_1 C41_1 H41B_1 109.5
C36_1 C41_1 H41C_1 109.5
H41A_1 C41_1 H41C_1 109.5
H41B_1 C41_1 H41C_1 109.5
C40_1 C42_1 H42A_1 109.5
C40_1 C42_1 H42B_1 109.5
H42A_1 C42_1 H42B_1 109.5
C40_1 C42_1 H42C_1 109.5
H42A_1 C42_1 H42C_1 109.5
H42B_1 C42_1 H42C_1 109.5
C37_1 C36_1 C35_1 120.0
C37_1 C36_1 C41_1 118.1(5)
C35_1 C36_1 C41_1 121.9(5)
C36_1 C37_1 C38_1 120.0
C36_1 C37_1 H37_1 120.0
C38_1 C37_1 H37_1 120.0
C39_1 C38_1 C37_1 120.0
C39_1 C38_1 H38_1 120.0
C37_1 C38_1 H38_1 120.0
C40_1 C39_1 C38_1 120.0
C40_1 C39_1 H39_1 120.0
C38_1 C39_1 H39_1 120.0
C39_1 C40_1 C35_1 120.0
C39_1 C40_1 C42_1 117.0(6)
C35_1 C40_1 C42_1 123.0(6)
C40_1 C35_1 C36_1 120.0
C40_1 C35_1 B3_1 120.5(5)
C36_1 C35_1 B3_1 119.5(5)
N1_1 B3_1 N3_1 120.0
N1_1 B3_1 C35_1 119.9(3)
N3_1 B3_1 C35_1 120.0(3)
B1_1 N1_1 B3_1 120.0
B1_1 N1_1 C1_1 119.4(3)
B3_1 N1_1 C1_1 120.6(3)
N1_1 B1_1 N2_1 120.0
N1_1 B1_1 C7_1 121.0(3)
N2_1 B1_1 C7_1 118.9(3)
B2_1 N2_1 B1_1 120.0
B2_1 N2_1 C15_1 120.6(3)
B1_1 N2_1 C15_1 119.4(3)
N2_1 B2_1 N3_1 120.0
N2_1 B2_1 C21_1 118.5(3)
N3_1 B2_1 C21_1 121.4(3)
B2_1 N3_1 B3_1 120.0
B2_1 N3_1 C29_1 119.8(3)
B3_1 N3_1 C29_1 119.9(3)
C1_1 C6_1 C5_1 120.0
C1_1 C6_1 H6_1 120.0
C5_1 C6_1 H6_1 120.0
C6_1 C1_1 C2_1 120.0
C6_1 C1_1 N1_1 118.5(4)
C2_1 C1_1 N1_1 121.4(4)
C3_1 C2_1 C1_1 120.0
C3_1 C2_1 H2_1 120.0
C1_1 C2_1 H2_1 120.0
C4_1 C3_1 C2_1 120.0
C4_1 C3_1 H3_1 120.0
C2_1 C3_1 H3_1 120.0
C3_1 C4_1 C5_1 120.0
C3_1 C4_1 H4_1 120.0
C5_1 C4_1 H4_1 120.0
C4_1 C5_1 C6_1 120.0
C4_1 C5_1 H5_1 120.0
C6_1 C5_1 H5_1 120.0
C8_1 C13_1 H13A_1 109.5
C8_1 C13_1 H13B_1 109.5
H13A_1 C13_1 H13B_1 109.5
C8_1 C13_1 H13C_1 109.5
H13A_1 C13_1 H13C_1 109.5
H13B_1 C13_1 H13C_1 109.5
C12_1 C14_1 H14A_1 109.5
C12_1 C14_1 H14B_1 109.5
H14A_1 C14_1 H14B_1 109.5
C12_1 C14_1 H14C_1 109.5
H14A_1 C14_1 H14C_1 109.5
H14B_1 C14_1 H14C_1 109.5
C7_1 C12_1 C11_1 120.0
C7_1 C12_1 C14_1 122.1(6)
C11_1 C12_1 C14_1 117.9(6)
C8_1 C7_1 C12_1 120.0
C8_1 C7_1 B1_1 120.9(5)
C12_1 C7_1 B1_1 119.1(5)
C7_1 C8_1 C9_1 120.0
C7_1 C8_1 C13_1 122.9(6)
C9_1 C8_1 C13_1 117.1(6)
C10_1 C9_1 C8_1 120.0
C10_1 C9_1 H9_1 120.0
C8_1 C9_1 H9_1 120.0
C9_1 C10_1 C11_1 120.0
C9_1 C10_1 H10_1 120.0
C11_1 C10_1 H10_1 120.0
C10_1 C11_1 C12_1 120.0
C10_1 C11_1 H11_1 120.0
C12_1 C11_1 H11_1 120.0
C19_1 C18_1 C17_1 120.0
C19_1 C18_1 H18_1 120.0
C17_1 C18_1 H18_1 120.0
C18_1 C19_1 C20_1 120.0
C18_1 C19_1 H19_1 120.0
C20_1 C19_1 H19_1 120.0
C15_1 C20_1 C19_1 120.0
C15_1 C20_1 H20_1 120.0
C19_1 C20_1 H20_1 120.0
C16_1 C15_1 C20_1 120.0
C16_1 C15_1 N2_1 120.8(6)
C20_1 C15_1 N2_1 119.2(6)
C15_1 C16_1 C17_1 120.0
C15_1 C16_1 H16_1 120.0
C17_1 C16_1 H16_1 120.0
C16_1 C17_1 C18_1 120.0
C16_1 C17_1 H17_1 120.0
C18_1 C17_1 H17_1 120.0
C26_1 C28_1 H28A_1 109.5
C26_1 C28_1 H28B_1 109.5
H28A_1 C28_1 H28B_1 109.5
C26_1 C28_1 H28C_1 109.5
H28A_1 C28_1 H28C_1 109.5
H28B_1 C28_1 H28C_1 109.5
C22_1 C27_1 H27A_1 109.5
C22_1 C27_1 H27B_1 109.5
H27A_1 C27_1 H27B_1 109.5
C22_1 C27_1 H27C_1 109.5
H27A_1 C27_1 H27C_1 109.5
H27B_1 C27_1 H27C_1 109.5
C26_1 C25_1 C24_1 120.0
C26_1 C25_1 H25_1 120.0
C24_1 C25_1 H25_1 120.0
C25_1 C26_1 C21_1 120.0
C25_1 C26_1 C28_1 118.8(5)
C21_1 C26_1 C28_1 121.2(5)
C22_1 C21_1 C26_1 120.0
C22_1 C21_1 B2_1 118.6(4)
C26_1 C21_1 B2_1 121.4(4)
C21_1 C22_1 C23_1 120.0
C21_1 C22_1 C27_1 123.9(5)
C23_1 C22_1 C27_1 116.0(5)
C24_1 C23_1 C22_1 120.0
C24_1 C23_1 H23_1 120.0
C22_1 C23_1 H23_1 120.0
C23_1 C24_1 C25_1 120.0
C23_1 C24_1 H24_1 120.0
C25_1 C24_1 H24_1 120.0
C34_1 C33_1 C32_1 120.0
C34_1 C33_1 H33_1 120.0
C32_1 C33_1 H33_1 120.0
C29_1 C34_1 C33_1 120.0
C29_1 C34_1 H34_1 120.0
C33_1 C34_1 H34_1 120.0
C34_1 C29_1 C30_1 120.0
C34_1 C29_1 N3_1 119.9(3)
C30_1 C29_1 N3_1 120.0(3)
C31_1 C30_1 C29_1 120.0
C31_1 C30_1 H30_1 120.0
C29_1 C30_1 H30_1 120.0
C32_1 C31_1 C30_1 120.0
C32_1 C31_1 H31_1 120.0
C30_1 C31_1 H31_1 120.0
C31_1 C32_1 C33_1 120.0
C31_1 C32_1 N5_1 118.4(4)
C33_1 C32_1 N5_1 121.6(3)
B5_1 N5_1 B4_1 120.0
B5_1 N5_1 C32_1 119.6(4)
B4_1 N5_1 C32_1 120.2(4)
N5_1 B5_1 N6_1 120.0
N5_1 B5_1 C57_1 120.4(3)
N6_1 B5_1 C57_1 119.6(3)
B6_1 N6_1 B5_1 120.0
B6_1 N6_1 C65_1 121.5(4)
B5_1 N6_1 C65_1 118.5(4)
N6_1 B6_1 N4_1 120.0
N6_1 B6_1 C71_1 121.1(4)
N4_1 B6_1 C71_1 118.6(4)
B4_1 N4_1 B6_1 120.0
B4_1 N4_1 C43_1 119.7(4)
B6_1 N4_1 C43_1 120.3(4)
N4_1 B4_1 N5_1 120.0
N4_1 B4_1 C49_1 120.7(3)
N5_1 B4_1 C49_1 119.0(3)
C58_1 C63_1 H63A_1 109.5
C58_1 C63_1 H63B_1 109.5
H63A_1 C63_1 H63B_1 109.5
C58_1 C63_1 H63C_1 109.5
H63A_1 C63_1 H63C_1 109.5
H63B_1 C63_1 H63C_1 109.5
C62_1 C64_1 H64A_1 109.5
C62_1 C64_1 H64B_1 109.5
H64A_1 C64_1 H64B_1 109.5
C62_1 C64_1 H64C_1 109.5
H64A_1 C64_1 H64C_1 109.5
H64B_1 C64_1 H64C_1 109.5
C58_1 C57_1 C62_1 120.0
C58_1 C57_1 B5_1 117.8(5)
C62_1 C57_1 B5_1 122.0(5)
C59_1 C58_1 C57_1 120.0
C59_1 C58_1 C63_1 116.1(5)
C57_1 C58_1 C63_1 123.9(5)
C60_1 C59_1 C58_1 120.0
C60_1 C59_1 H59_1 120.0
C58_1 C59_1 H59_1 120.0
C61_1 C60_1 C59_1 120.0
C61_1 C60_1 H60_1 120.0
C59_1 C60_1 H60_1 120.0
C60_1 C61_1 C62_1 120.0
C60_1 C61_1 H61_1 120.0
C62_1 C61_1 H61_1 120.0
C61_1 C62_1 C57_1 120.0
C61_1 C62_1 C64_1 119.0(5)
C57_1 C62_1 C64_1 121.0(5)
C54_1 C56_1 H56A_1 109.5
C54_1 C56_1 H56B_1 109.5
H56A_1 C56_1 H56B_1 109.5
C54_1 C56_1 H56C_1 109.5
H56A_1 C56_1 H56C_1 109.5
H56B_1 C56_1 H56C_1 109.5
C50_1 C55_1 H55A_1 109.5
C50_1 C55_1 H55B_1 109.5
H55A_1 C55_1 H55B_1 109.5
C50_1 C55_1 H55C_1 109.5
H55A_1 C55_1 H55C_1 109.5
H55B_1 C55_1 H55C_1 109.5
C54_1 C53_1 C52_1 120.0
C54_1 C53_1 H53_1 120.0
C52_1 C53_1 H53_1 120.0
C53_1 C54_1 C49_1 120.0
C53_1 C54_1 C56_1 118.5(6)
C49_1 C54_1 C56_1 121.5(6)
C50_1 C49_1 C54_1 120.0
C50_1 C49_1 B4_1 119.5(5)
C54_1 C49_1 B4_1 120.2(5)
C51_1 C50_1 C49_1 120.0
C51_1 C50_1 C55_1 117.2(6)
C49_1 C50_1 C55_1 122.8(6)
C52_1 C51_1 C50_1 120.0
C52_1 C51_1 H51_1 120.0
C50_1 C51_1 H51_1 120.0
C51_1 C52_1 C53_1 120.0
C51_1 C52_1 H52_1 120.0
C53_1 C52_1 H52_1 120.0
C45_1 C46_1 C47_1 120.0
C45_1 C46_1 H46_1 120.0
C47_1 C46_1 H46_1 120.0
C46_1 C45_1 C44_1 120.0
C46_1 C45_1 H45_1 120.0
C44_1 C45_1 H45_1 120.0
C43_1 C44_1 C45_1 120.0
C43_1 C44_1 H44_1 120.0
C45_1 C44_1 H44_1 120.0
C44_1 C43_1 C48_1 120.0
C44_1 C43_1 N4_1 119.7(5)
C48_1 C43_1 N4_1 120.2(5)
C47_1 C48_1 C43_1 120.0
C47_1 C48_1 H48_1 120.0
C43_1 C48_1 H48_1 120.0
C48_1 C47_1 C46_1 120.0
C48_1 C47_1 H47_1 120.0
C46_1 C47_1 H47_1 120.0
C72_1 C77_1 H77A_1 109.5
C72_1 C77_1 H77B_1 109.5
H77A_1 C77_1 H77B_1 109.5
C72_1 C77_1 H77C_1 109.5
H77A_1 C77_1 H77C_1 109.5
H77B_1 C77_1 H77C_1 109.5
C76_1 C78_1 H78A_1 109.5
C76_1 C78_1 H78B_1 109.5
H78A_1 C78_1 H78B_1 109.5
C76_1 C78_1 H78C_1 109.5
H78A_1 C78_1 H78C_1 109.5
H78B_1 C78_1 H78C_1 109.5
C74_1 C75_1 C76_1 120.0
C74_1 C75_1 H75_1 120.0
C76_1 C75_1 H75_1 120.0
C73_1 C74_1 C75_1 120.0
C73_1 C74_1 H74_1 120.0
C75_1 C74_1 H74_1 120.0
C72_1 C73_1 C74_1 120.0
C72_1 C73_1 H73_1 120.0
C74_1 C73_1 H73_1 120.0
C73_1 C72_1 C71_1 120.0
C73_1 C72_1 C77_1 115.9(5)
C71_1 C72_1 C77_1 124.1(5)
C76_1 C71_1 C72_1 120.0
C76_1 C71_1 B6_1 119.3(4)
C72_1 C71_1 B6_1 120.5(4)
C71_1 C76_1 C75_1 120.0
C71_1 C76_1 C78_1 121.4(5)
C75_1 C76_1 C78_1 118.5(5)
C70_1 C65_1 C66_1 120.0
C70_1 C65_1 N6_1 120.8(3)
C66_1 C65_1 N6_1 119.0(3)
C65_1 C70_1 C69_1 120.0
C65_1 C70_1 H70_1 120.0
C69_1 C70_1 H70_1 120.0
C68_1 C69_1 C70_1 120.0
C68_1 C69_1 H69_1 120.0
C70_1 C69_1 H69_1 120.0
C69_1 C68_1 C67_1 120.0
C69_1 C68_1 N9B_1 131.5(3)
C67_1 C68_1 N9B_1 107.8(3)
C69_1 C68_1 N9A_1 124.5(3)
C67_1 C68_1 N9A_1 115.4(2)
C66_1 C67_1 C68_1 120.0
C66_1 C67_1 H67_1 120.0
C68_1 C67_1 H67_1 120.0
C67_1 C66_1 C65_1 120.0
C67_1 C66_1 H66_1 120.0
C65_1 C66_1 H66_1 120.0
CT8A_1 CE3A_1 HE3A_1 109.5
CT8A_1 CE3A_1 HE3B_1 109.5
HE3A_1 CE3A_1 HE3B_1 109.5
CT8A_1 CE3A_1 HE3C_1 109.5
HE3A_1 CE3A_1 HE3C_1 109.5
HE3B_1 CE3A_1 HE3C_1 109.5
CE2A_1 CE4A_1 HE4A_1 109.5
CE2A_1 CE4A_1 HE4B_1 109.5
HE4A_1 CE4A_1 HE4B_1 109.5
CE2A_1 CE4A_1 HE4C_1 109.5
HE4A_1 CE4A_1 HE4C_1 109.5
HE4B_1 CE4A_1 HE4C_1 109.5
CT7A_1 CE2A_1 CE1A_1 120.0
CT7A_1 CE2A_1 CE4A_1 122.5(6)
CE1A_1 CE2A_1 CE4A_1 117.0(6)
CE2A_1 CT7A_1 CT8A_1 120.0
CE2A_1 CT7A_1 B9A_1 118.6(4)
CT8A_1 CT7A_1 B9A_1 121.1(4)
CT9A_1 CT8A_1 CT7A_1 120.0
CT9A_1 CT8A_1 CE3A_1 116.8(5)
CT7A_1 CT8A_1 CE3A_1 122.8(5)
CE0A_1 CT9A_1 CT8A_1 120.0
CE0A_1 CT9A_1 HT9A_1 120.0
CT8A_1 CT9A_1 HT9A_1 120.0
CT9A_1 CE0A_1 CE1A_1 120.0
CT9A_1 CE0A_1 HE0A_1 120.0
CE1A_1 CE0A_1 HE0A_1 120.0
CE0A_1 CE1A_1 CE2A_1 120.0
CE0A_1 CE1A_1 HE1A_1 120.0
CE2A_1 CE1A_1 HE1A_1 120.0
CT4A_1 CT6A_1 HT6A_1 109.5
CT4A_1 CT6A_1 HT6B_1 109.5
HT6A_1 CT6A_1 HT6B_1 109.5
CT4A_1 CT6A_1 HT6C_1 109.5
HT6A_1 CT6A_1 HT6C_1 109.5
HT6B_1 CT6A_1 HT6C_1 109.5
CT0A_1 CT5A_1 HT5A_1 109.5
CT0A_1 CT5A_1 HT5B_1 109.5
HT5A_1 CT5A_1 HT5B_1 109.5
CT0A_1 CT5A_1 HT5C_1 109.5
HT5A_1 CT5A_1 HT5C_1 109.5
HT5B_1 CT5A_1 HT5C_1 109.5
CT0A_1 C99A_1 CT4A_1 120.0
CT0A_1 C99A_1 B8A_1 121.6(4)
CT4A_1 C99A_1 B8A_1 118.4(4)
CT1A_1 CT0A_1 C99A_1 120.0
CT1A_1 CT0A_1 CT5A_1 117.0(7)
C99A_1 CT0A_1 CT5A_1 122.7(7)
CT0A_1 CT1A_1 CT2A_1 120.0
CT0A_1 CT1A_1 HT1A_1 120.0
CT2A_1 CT1A_1 HT1A_1 120.0
CT1A_1 CT2A_1 CT3A_1 120.0
CT1A_1 CT2A_1 HT2A_1 120.0
CT3A_1 CT2A_1 HT2A_1 120.0
CT2A_1 CT3A_1 CT4A_1 120.0
CT2A_1 CT3A_1 HT3A_1 120.0
CT4A_1 CT3A_1 HT3A_1 120.0
CT3A_1 CT4A_1 C99A_1 120.0
CT3A_1 CT4A_1 CT6A_1 114.5(6)
C99A_1 CT4A_1 CT6A_1 125.4(6)
C93A_1 C94A_1 C95A_1 120.0
C93A_1 C94A_1 H94A_1 120.0
C95A_1 C94A_1 H94A_1 120.0
C94A_1 C93A_1 C98A_1 120.0
C94A_1 C93A_1 N8A_1 119.8(4)
C98A_1 C93A_1 N8A_1 120.2(4)
C93A_1 C98A_1 C97A_1 120.0
C93A_1 C98A_1 H98A_1 120.0
C97A_1 C98A_1 H98A_1 120.0
C98A_1 C97A_1 C96A_1 120.0
C98A_1 C97A_1 H97A_1 120.0
C96A_1 C97A_1 H97A_1 120.0
C95A_1 C96A_1 C97A_1 120.0
C95A_1 C96A_1 H96A_1 120.0
C97A_1 C96A_1 H96A_1 120.0
C96A_1 C95A_1 C94A_1 120.0
C96A_1 C95A_1 H95A_1 120.0
C94A_1 C95A_1 H95A_1 120.0
C84A_1 C79A_1 C80A_1 120.0
C84A_1 C79A_1 N7A_1 118.2(4)
C80A_1 C79A_1 N7A_1 121.8(4)
C79A_1 C84A_1 C83A_1 120.0
C79A_1 C84A_1 H84A_1 120.0
C83A_1 C84A_1 H84A_1 120.0
C82A_1 C83A_1 C84A_1 120.0
C82A_1 C83A_1 H83A_1 120.0
C84A_1 C83A_1 H83A_1 120.0
C81A_1 C82A_1 C83A_1 120.0
C81A_1 C82A_1 H82A_1 120.0
C83A_1 C82A_1 H82A_1 120.0
C82A_1 C81A_1 C80A_1 120.0
C82A_1 C81A_1 H81A_1 120.0
C80A_1 C81A_1 H81A_1 120.0
C81A_1 C80A_1 C79A_1 120.0
C81A_1 C80A_1 H80A_1 120.0
C79A_1 C80A_1 H80A_1 120.0
N8A_1 B7A_1 N7A_1 120.0
N8A_1 B7A_1 C85A_1 119.9(3)
N7A_1 B7A_1 C85A_1 119.7(3)
B8A_1 N8A_1 B7A_1 120.0
B8A_1 N8A_1 C93A_1 120.5(3)
B7A_1 N8A_1 C93A_1 119.4(3)
N8A_1 B8A_1 N9A_1 120.0
N8A_1 B8A_1 C99A_1 122.4(2)
N9A_1 B8A_1 C99A_1 116.0(2)
B8A_1 N9A_1 B9A_1 120.0
B8A_1 N9A_1 C68_1 120.5(3)
B9A_1 N9A_1 C68_1 119.3(3)
N7A_1 B9A_1 N9A_1 120.0
N7A_1 B9A_1 CT7A_1 118.7(3)
N9A_1 B9A_1 CT7A_1 120.6(3)
B9A_1 N7A_1 B7A_1 120.0
B9A_1 N7A_1 C79A_1 120.5(3)
B7A_1 N7A_1 C79A_1 119.4(3)
C86A_1 C85A_1 C90A_1 120.0
C86A_1 C85A_1 B7A_1 121.6(4)
C90A_1 C85A_1 B7A_1 118.4(4)
C85A_1 C86A_1 C87A_1 120.0
C85A_1 C86A_1 C91A_1 125.0(6)
C87A_1 C86A_1 C91A_1 115.0(6)
C88A_1 C87A_1 C86A_1 120.0
C88A_1 C87A_1 H87A_1 120.0
C86A_1 C87A_1 H87A_1 120.0
C87A_1 C88A_1 C89A_1 120.0
C87A_1 C88A_1 H88A_1 120.0
C89A_1 C88A_1 H88A_1 120.0
C90A_1 C89A_1 C88A_1 120.0
C90A_1 C89A_1 H89A_1 120.0
C88A_1 C89A_1 H89A_1 120.0
C89A_1 C90A_1 C85A_1 120.0
C89A_1 C90A_1 C92A_1 118.8(6)
C85A_1 C90A_1 C92A_1 121.2(6)
C86A_1 C91A_1 H91A_1 109.5
C86A_1 C91A_1 H91B_1 109.5
H91A_1 C91A_1 H91B_1 109.5
C86A_1 C91A_1 H91C_1 109.5
H91A_1 C91A_1 H91C_1 109.5
H91B_1 C91A_1 H91C_1 109.5
C90A_1 C92A_1 H92A_1 109.5
C90A_1 C92A_1 H92B_1 109.5
H92A_1 C92A_1 H92B_1 109.5
C90A_1 C92A_1 H92C_1 109.5
H92A_1 C92A_1 H92C_1 109.5
H92B_1 C92A_1 H92C_1 109.5
CT8B_1 CE3B_1 HE3D_1 109.5
CT8B_1 CE3B_1 HE3E_1 109.5
HE3D_1 CE3B_1 HE3E_1 109.5
CT8B_1 CE3B_1 HE3F_1 109.5
HE3D_1 CE3B_1 HE3F_1 109.5
HE3E_1 CE3B_1 HE3F_1 109.5
CE2B_1 CE4B_1 HE4D_1 109.5
CE2B_1 CE4B_1 HE4E_1 109.5
HE4D_1 CE4B_1 HE4E_1 109.5
CE2B_1 CE4B_1 HE4F_1 109.5
HE4D_1 CE4B_1 HE4F_1 109.5
HE4E_1 CE4B_1 HE4F_1 109.5
CT7B_1 CE2B_1 CE1B_1 120.0
CT7B_1 CE2B_1 CE4B_1 126.6(9)
CE1B_1 CE2B_1 CE4B_1 113.1(9)
CT8B_1 CT7B_1 CE2B_1 120.0
CT8B_1 CT7B_1 B9B_1 117.9(4)
CE2B_1 CT7B_1 B9B_1 122.1(4)
CT7B_1 CT8B_1 CT9B_1 120.0
CT7B_1 CT8B_1 CE3B_1 119.2(8)
CT9B_1 CT8B_1 CE3B_1 120.5(8)
CE0B_1 CT9B_1 CT8B_1 120.0
CE0B_1 CT9B_1 HT9B_1 120.0
CT8B_1 CT9B_1 HT9B_1 120.0
CE1B_1 CE0B_1 CT9B_1 120.0
CE1B_1 CE0B_1 HE0B_1 120.0
CT9B_1 CE0B_1 HE0B_1 120.0
CE0B_1 CE1B_1 CE2B_1 120.0
CE0B_1 CE1B_1 HE1B_1 120.0
CE2B_1 CE1B_1 HE1B_1 120.0
CT4B_1 CT6B_1 HT6D_1 109.5
CT4B_1 CT6B_1 HT6E_1 109.5
HT6D_1 CT6B_1 HT6E_1 109.5
CT4B_1 CT6B_1 HT6F_1 109.5
HT6D_1 CT6B_1 HT6F_1 109.5
HT6E_1 CT6B_1 HT6F_1 109.5
CT0B_1 CT5B_1 HT5D_1 109.5
CT0B_1 CT5B_1 HT5E_1 109.5
HT5D_1 CT5B_1 HT5E_1 109.5
CT0B_1 CT5B_1 HT5F_1 109.5
HT5D_1 CT5B_1 HT5F_1 109.5
HT5E_1 CT5B_1 HT5F_1 109.5
CT0B_1 C99B_1 CT4B_1 120.0
CT0B_1 C99B_1 B8B_1 121.9(5)
CT4B_1 C99B_1 B8B_1 118.1(5)
C99B_1 CT0B_1 CT1B_1 120.0
C99B_1 CT0B_1 CT5B_1 117.2(8)
CT1B_1 CT0B_1 CT5B_1 121.8(8)
CT2B_1 CT1B_1 CT0B_1 120.0
CT2B_1 CT1B_1 HT1B_1 120.0
CT0B_1 CT1B_1 HT1B_1 120.0
CT1B_1 CT2B_1 CT3B_1 120.0
CT1B_1 CT2B_1 HT2B_1 120.0
CT3B_1 CT2B_1 HT2B_1 120.0
CT4B_1 CT3B_1 CT2B_1 120.0
CT4B_1 CT3B_1 HT3B_1 120.0
CT2B_1 CT3B_1 HT3B_1 120.0
CT3B_1 CT4B_1 C99B_1 120.0
CT3B_1 CT4B_1 CT6B_1 114.4(10)
C99B_1 CT4B_1 CT6B_1 124.2(10)
C93B_1 C94B_1 C95B_1 120.0
C93B_1 C94B_1 H94B_1 120.0
C95B_1 C94B_1 H94B_1 120.0
C98B_1 C93B_1 C94B_1 120.0
C98B_1 C93B_1 N8B_1 121.6(5)
C94B_1 C93B_1 N8B_1 118.2(5)
C93B_1 C98B_1 C97B_1 120.0
C93B_1 C98B_1 H98B_1 120.0
C97B_1 C98B_1 H98B_1 120.0
C98B_1 C97B_1 C96B_1 120.0
C98B_1 C97B_1 H97B_1 120.0
C96B_1 C97B_1 H97B_1 120.0
C97B_1 C96B_1 C95B_1 120.0
C97B_1 C96B_1 H96B_1 120.0
C95B_1 C96B_1 H96B_1 120.0
C96B_1 C95B_1 C94B_1 120.0
C96B_1 C95B_1 H95B_1 120.0
C94B_1 C95B_1 H95B_1 120.0
C84B_1 C79B_1 C80B_1 120.0
C84B_1 C79B_1 N7B_1 117.4(5)
C80B_1 C79B_1 N7B_1 122.5(5)
C83B_1 C84B_1 C79B_1 120.0
C83B_1 C84B_1 H84B_1 120.0
C79B_1 C84B_1 H84B_1 120.0
C84B_1 C83B_1 C82B_1 120.0
C84B_1 C83B_1 H83B_1 120.0
C82B_1 C83B_1 H83B_1 120.0
C83B_1 C82B_1 C81B_1 120.0
C83B_1 C82B_1 H82B_1 120.0
C81B_1 C82B_1 H82B_1 120.0
C80B_1 C81B_1 C82B_1 120.0
C80B_1 C81B_1 H81B_1 120.0
C82B_1 C81B_1 H81B_1 120.0
C81B_1 C80B_1 C79B_1 120.0
C81B_1 C80B_1 H80B_1 120.0
C79B_1 C80B_1 H80B_1 120.0
N8B_1 B7B_1 N7B_1 120.0
N8B_1 B7B_1 C85B_1 118.6(5)
N7B_1 B7B_1 C85B_1 118.2(5)
B8B_1 N8B_1 B7B_1 120.0
B8B_1 N8B_1 C93B_1 119.6(5)
B7B_1 N8B_1 C93B_1 119.9(5)
N8B_1 B8B_1 N9B_1 120.0
N8B_1 B8B_1 C99B_1 122.4(3)
N9B_1 B8B_1 C99B_1 115.5(3)
B8B_1 N9B_1 B9B_1 120.0
B8B_1 N9B_1 C68_1 120.9(4)
B9B_1 N9B_1 C68_1 119.0(4)
N7B_1 B9B_1 N9B_1 120.0
N7B_1 B9B_1 CT7B_1 117.4(4)
N9B_1 B9B_1 CT7B_1 122.5(4)
B9B_1 N7B_1 B7B_1 120.0
B9B_1 N7B_1 C79B_1 119.3(5)
B7B_1 N7B_1 C79B_1 119.6(5)
C86B_1 C85B_1 C90B_1 120.0
C86B_1 C85B_1 B7B_1 113.2(4)
C90B_1 C85B_1 B7B_1 126.6(4)
C85B_1 C86B_1 C87B_1 120.0
C85B_1 C86B_1 C91B_1 121.2(8)
C87B_1 C86B_1 C91B_1 118.6(8)
C86B_1 C87B_1 C88B_1 120.0
C86B_1 C87B_1 H87B_1 120.0
C88B_1 C87B_1 H87B_1 120.0
C89B_1 C88B_1 C87B_1 120.0
C89B_1 C88B_1 H88B_1 120.0
C87B_1 C88B_1 H88B_1 120.0
C88B_1 C89B_1 C90B_1 120.0
C88B_1 C89B_1 H89B_1 120.0
C90B_1 C89B_1 H89B_1 120.0
C89B_1 C90B_1 C85B_1 120.0
C89B_1 C90B_1 C92B_1 118.3(9)
C85B_1 C90B_1 C92B_1 121.7(9)
C86B_1 C91B_1 H91D_1 109.5
C86B_1 C91B_1 H911_1 109.5
H91D_1 C91B_1 H911_1 109.5
C86B_1 C91B_1 H91F_1 109.5
H91D_1 C91B_1 H91F_1 109.5
H911_1 C91B_1 H91F_1 109.5
C90B_1 C92B_1 H92D_1 109.5
C90B_1 C92B_1 H92E_1 109.5
H92D_1 C92B_1 H92E_1 109.5
C90B_1 C92B_1 H92F_1 109.5
H92D_1 C92B_1 H92F_1 109.5
H92E_1 C92B_1 H92F_1 109.5
C4_11 C5_11 H5A_11 109.5
C4_11 C5_11 H5B_11 109.5
H5A_11 C5_11 H5B_11 109.5
C4_11 C5_11 H5C_11 109.5
H5A_11 C5_11 H5C_11 109.5
H5B_11 C5_11 H5C_11 109.5
C3_11 C4_11 C5_11 107.2(9)
C3_11 C4_11 H4A_11 110.3
C5_11 C4_11 H4A_11 110.3
C3_11 C4_11 H4B_11 110.3
C5_11 C4_11 H4B_11 110.3
H4A_11 C4_11 H4B_11 108.5
C4_11 C3_11 C2_11 107.2(9)
C4_11 C3_11 H3A_11 110.3
C2_11 C3_11 H3A_11 110.3
C4_11 C3_11 H3B_11 110.3
C2_11 C3_11 H3B_11 110.3
H3A_11 C3_11 H3B_11 108.5
C1_11 C2_11 C3_11 107.6(9)
C1_11 C2_11 H2A_11 110.2
C3_11 C2_11 H2A_11 110.2
C1_11 C2_11 H2B_11 110.2
C3_11 C2_11 H2B_11 110.2
H2A_11 C2_11 H2B_11 108.5
C2_11 C1_11 H1A_11 109.5
C2_11 C1_11 H1B_11 109.5
H1A_11 C1_11 H1B_11 109.5
C2_11 C1_11 H1C_11 109.5
H1A_11 C1_11 H1C_11 109.5
H1B_11 C1_11 H1C_11 109.5

loop_
_geom_bond_atom_site_label_1
_geom_bond_atom_site_label_2
_geom_bond_distance
C41_1 C36_1 1.508(7)
C41_1 H41A_1 0.9800
C41_1 H41B_1 0.9800
C41_1 H41C_1 0.9800
C42_1 C40_1 1.532(7)
C42_1 H42A_1 0.9800
C42_1 H42B_1 0.9800
C42_1 H42C_1 0.9800
C36_1 C37_1 1.3900
C36_1 C35_1 1.3900
C37_1 C38_1 1.3900
C37_1 H37_1 0.9500
C38_1 C39_1 1.3900
C38_1 H38_1 0.9500
C39_1 C40_1 1.3900
C39_1 H39_1 0.9500
C40_1 C35_1 1.3900
C35_1 B3_1 1.686(5)
B3_1 N1_1 1.3900
B3_1 N3_1 1.3900
N1_1 B1_1 1.3900
N1_1 C1_1 1.486(4)
B1_1 N2_1 1.3900
B1_1 C7_1 1.680(5)
N2_1 B2_1 1.3900
N2_1 C15_1 1.519(5)
B2_1 N3_1 1.3900
B2_1 C21_1 1.670(4)
N3_1 C29_1 1.505(4)
C6_1 C1_1 1.3900
C6_1 C5_1 1.3900
C6_1 H6_1 0.9500
C1_1 C2_1 1.3900
C2_1 C3_1 1.3900
C2_1 H2_1 0.9500
C3_1 C4_1 1.3900
C3_1 H3_1 0.9500
C4_1 C5_1 1.3900
C4_1 H4_1 0.9500
C5_1 H5_1 0.9500
C13_1 C8_1 1.519(8)
C13_1 H13A_1 0.9800
C13_1 H13B_1 0.9800
C13_1 H13C_1 0.9800
C14_1 C12_1 1.519(8)
C14_1 H14A_1 0.9800
C14_1 H14B_1 0.9800
C14_1 H14C_1 0.9800
C12_1 C7_1 1.3900
C12_1 C11_1 1.3900
C7_1 C8_1 1.3900
C8_1 C9_1 1.3900
C9_1 C10_1 1.3900
C9_1 H9_1 0.9500
C10_1 C11_1 1.3900
C10_1 H10_1 0.9500
C11_1 H11_1 0.9500
C18_1 C19_1 1.3900
C18_1 C17_1 1.3900
C18_1 H18_1 0.9500
C19_1 C20_1 1.3900
C19_1 H19_1 0.9500
C20_1 C15_1 1.3900
C20_1 H20_1 0.9500
C15_1 C16_1 1.3900
C16_1 C17_1 1.3900
C16_1 H16_1 0.9500
C17_1 H17_1 0.9500
C28_1 C26_1 1.503(8)
C28_1 H28A_1 0.9800
C28_1 H28B_1 0.9800
C28_1 H28C_1 0.9800
C27_1 C22_1 1.530(8)
C27_1 H27A_1 0.9800
C27_1 H27B_1 0.9800
C27_1 H27C_1 0.9800
C25_1 C26_1 1.3900
C25_1 C24_1 1.3900
C25_1 H25_1 0.9500
C26_1 C21_1 1.3900
C21_1 C22_1 1.3900
C22_1 C23_1 1.3900
C23_1 C24_1 1.3900
C23_1 H23_1 0.9500
C24_1 H24_1 0.9500
C33_1 C34_1 1.3900
C33_1 C32_1 1.3900
C33_1 H33_1 0.9500
C34_1 C29_1 1.3900
C34_1 H34_1 0.9500
C29_1 C30_1 1.3900
C30_1 C31_1 1.3900
C30_1 H30_1 0.9500
C31_1 C32_1 1.3900
C31_1 H31_1 0.9500
C32_1 N5_1 1.511(4)
N5_1 B5_1 1.3900
N5_1 B4_1 1.3900
B5_1 N6_1 1.3900
B5_1 C57_1 1.645(5)
N6_1 B6_1 1.3900
N6_1 C65_1 1.548(4)
B6_1 N4_1 1.3900
B6_1 C71_1 1.689(5)
N4_1 B4_1 1.3900
N4_1 C43_1 1.517(5)
B4_1 C49_1 1.685(5)
C63_1 C58_1 1.532(8)
C63_1 H63A_1 0.9800
C63_1 H63B_1 0.9800
C63_1 H63C_1 0.9800
C64_1 C62_1 1.521(7)
C64_1 H64A_1 0.9800
C64_1 H64B_1 0.9800
C64_1 H64C_1 0.9800
C57_1 C58_1 1.3900
C57_1 C62_1 1.3900
C58_1 C59_1 1.3900
C59_1 C60_1 1.3900
C59_1 H59_1 0.9500
C60_1 C61_1 1.3900
C60_1 H60_1 0.9500
C61_1 C62_1 1.3900
C61_1 H61_1 0.9500
C56_1 C54_1 1.520(7)
C56_1 H56A_1 0.9800
C56_1 H56B_1 0.9800
C56_1 H56C_1 0.9800
C55_1 C50_1 1.505(8)
C55_1 H55A_1 0.9800
C55_1 H55B_1 0.9800
C55_1 H55C_1 0.9800
C53_1 C54_1 1.3900
C53_1 C52_1 1.3900
C53_1 H53_1 0.9500
C54_1 C49_1 1.3900
C49_1 C50_1 1.3900
C50_1 C51_1 1.3900
C51_1 C52_1 1.3900
C51_1 H51_1 0.9500
C52_1 H52_1 0.9500
C46_1 C45_1 1.3900
C46_1 C47_1 1.3900
C46_1 H46_1 0.9500
C45_1 C44_1 1.3900
C45_1 H45_1 0.9500
C44_1 C43_1 1.3900
C44_1 H44_1 0.9500
C43_1 C48_1 1.3900
C48_1 C47_1 1.3900
C48_1 H48_1 0.9500
C47_1 H47_1 0.9500
C77_1 C72_1 1.509(7)
C77_1 H77A_1 0.9800
C77_1 H77B_1 0.9800
C77_1 H77C_1 0.9800
C78_1 C76_1 1.533(7)
C78_1 H78A_1 0.9800
C78_1 H78B_1 0.9800
C78_1 H78C_1 0.9800
C75_1 C74_1 1.3900
C75_1 C76_1 1.3900
C75_1 H75_1 0.9500
C74_1 C73_1 1.3900
C74_1 H74_1 0.9500
C73_1 C72_1 1.3900
C73_1 H73_1 0.9500
C72_1 C71_1 1.3900
C71_1 C76_1 1.3900
C65_1 C70_1 1.3900
C65_1 C66_1 1.3900
C70_1 C69_1 1.3900
C70_1 H70_1 0.9500
C69_1 C68_1 1.3900
C69_1 H69_1 0.9500
C68_1 C67_1 1.3900
C68_1 N9B_1 1.447(4)
C68_1 N9A_1 1.514(4)
C67_1 C66_1 1.3900
C67_1 H67_1 0.9500
C66_1 H66_1 0.9500
CE3A_1 CT8A_1 1.513(7)
CE3A_1 HE3A_1 0.9800
CE3A_1 HE3B_1 0.9800
CE3A_1 HE3C_1 0.9800
CE4A_1 CE2A_1 1.522(8)
CE4A_1 HE4A_1 0.9800
CE4A_1 HE4B_1 0.9800
CE4A_1 HE4C_1 0.9800
CE2A_1 CT7A_1 1.3900
CE2A_1 CE1A_1 1.3900
CT7A_1 CT8A_1 1.3900
CT7A_1 B9A_1 1.635(4)
CT8A_1 CT9A_1 1.3900
CT9A_1 CE0A_1 1.3900
CT9A_1 HT9A_1 0.9500
CE0A_1 CE1A_1 1.3900
CE0A_1 HE0A_1 0.9500
CE1A_1 HE1A_1 0.9500
CT6A_1 CT4A_1 1.502(7)
CT6A_1 HT6A_1 0.9800
CT6A_1 HT6B_1 0.9800
CT6A_1 HT6C_1 0.9800
CT5A_1 CT0A_1 1.501(8)
CT5A_1 HT5A_1 0.9800
CT5A_1 HT5B_1 0.9800
CT5A_1 HT5C_1 0.9800
C99A_1 CT0A_1 1.3900
C99A_1 CT4A_1 1.3900
C99A_1 B8A_1 1.647(4)
CT0A_1 CT1A_1 1.3900
CT1A_1 CT2A_1 1.3900
CT1A_1 HT1A_1 0.9500
CT2A_1 CT3A_1 1.3900
CT2A_1 HT2A_1 0.9500
CT3A_1 CT4A_1 1.3900
CT3A_1 HT3A_1 0.9500
C94A_1 C93A_1 1.3900
C94A_1 C95A_1 1.3900
C94A_1 H94A_1 0.9500
C93A_1 C98A_1 1.3900
C93A_1 N8A_1 1.472(4)
C98A_1 C97A_1 1.3900
C98A_1 H98A_1 0.9500
C97A_1 C96A_1 1.3900
C97A_1 H97A_1 0.9500
C96A_1 C95A_1 1.3900
C96A_1 H96A_1 0.9500
C95A_1 H95A_1 0.9500
C79A_1 C84A_1 1.3900
C79A_1 C80A_1 1.3900
C79A_1 N7A_1 1.472(4)
C84A_1 C83A_1 1.3900
C84A_1 H84A_1 0.9500
C83A_1 C82A_1 1.3900
C83A_1 H83A_1 0.9500
C82A_1 C81A_1 1.3900
C82A_1 H82A_1 0.9500
C81A_1 C80A_1 1.3900
C81A_1 H81A_1 0.9500
C80A_1 H80A_1 0.9500
B7A_1 N8A_1 1.3900
B7A_1 N7A_1 1.3900
B7A_1 C85A_1 1.639(4)
N8A_1 B8A_1 1.3900
B8A_1 N9A_1 1.3900
N9A_1 B9A_1 1.3900
B9A_1 N7A_1 1.3900
C85A_1 C86A_1 1.3900
C85A_1 C90A_1 1.3900
C86A_1 C87A_1 1.3900
C86A_1 C91A_1 1.507(7)
C87A_1 C88A_1 1.3900
C87A_1 H87A_1 0.9500
C88A_1 C89A_1 1.3900
C88A_1 H88A_1 0.9500
C89A_1 C90A_1 1.3900
C89A_1 H89A_1 0.9500
C90A_1 C92A_1 1.520(8)
C91A_1 H91A_1 0.9800
C91A_1 H91B_1 0.9800
C91A_1 H91C_1 0.9800
C92A_1 H92A_1 0.9800
C92A_1 H92B_1 0.9800
C92A_1 H92C_1 0.9800
CE3B_1 CT8B_1 1.533(9)
CE3B_1 HE3D_1 0.9800
CE3B_1 HE3E_1 0.9800
CE3B_1 HE3F_1 0.9800
CE4B_1 CE2B_1 1.487(9)
CE4B_1 HE4D_1 0.9800
CE4B_1 HE4E_1 0.9800
CE4B_1 HE4F_1 0.9800
CE2B_1 CT7B_1 1.3900
CE2B_1 CE1B_1 1.3900
CT7B_1 CT8B_1 1.3900
CT7B_1 B9B_1 1.629(5)
CT8B_1 CT9B_1 1.3900
CT9B_1 CE0B_1 1.3900
CT9B_1 HT9B_1 0.9500
CE0B_1 CE1B_1 1.3900
CE0B_1 HE0B_1 0.9500
CE1B_1 HE1B_1 0.9500
CT6B_1 CT4B_1 1.507(9)
CT6B_1 HT6D_1 0.9800
CT6B_1 HT6E_1 0.9800
CT6B_1 HT6F_1 0.9800
CT5B_1 CT0B_1 1.538(9)
CT5B_1 HT5D_1 0.9800
CT5B_1 HT5E_1 0.9800
CT5B_1 HT5F_1 0.9800
C99B_1 CT0B_1 1.3900
C99B_1 CT4B_1 1.3900
C99B_1 B8B_1 1.636(5)
CT0B_1 CT1B_1 1.3900
CT1B_1 CT2B_1 1.3900
CT1B_1 HT1B_1 0.9500
CT2B_1 CT3B_1 1.3900
CT2B_1 HT2B_1 0.9500
CT3B_1 CT4B_1 1.3900
CT3B_1 HT3B_1 0.9500
C94B_1 C93B_1 1.3900
C94B_1 C95B_1 1.3900
C94B_1 H94B_1 0.9500
C93B_1 C98B_1 1.3900
C93B_1 N8B_1 1.458(5)
C98B_1 C97B_1 1.3900
C98B_1 H98B_1 0.9500
C97B_1 C96B_1 1.3900
C97B_1 H97B_1 0.9500
C96B_1 C95B_1 1.3900
C96B_1 H96B_1 0.9500
C95B_1 H95B_1 0.9500
C79B_1 C84B_1 1.3900
C79B_1 C80B_1 1.3900
C79B_1 N7B_1 1.464(5)
C84B_1 C83B_1 1.3900
C84B_1 H84B_1 0.9500
C83B_1 C82B_1 1.3900
C83B_1 H83B_1 0.9500
C82B_1 C81B_1 1.3900
C82B_1 H82B_1 0.9500
C81B_1 C80B_1 1.3900
C81B_1 H81B_1 0.9500
C80B_1 H80B_1 0.9500
B7B_1 N8B_1 1.3900
B7B_1 N7B_1 1.3900
B7B_1 C85B_1 1.604(5)
N8B_1 B8B_1 1.3900
B8B_1 N9B_1 1.3900
N9B_1 B9B_1 1.3900
B9B_1 N7B_1 1.3900
C85B_1 C86B_1 1.3900
C85B_1 C90B_1 1.3900
C86B_1 C87B_1 1.3900
C86B_1 C91B_1 1.524(9)
C87B_1 C88B_1 1.3900
C87B_1 H87B_1 0.9500
C88B_1 C89B_1 1.3900
C88B_1 H88B_1 0.9500
C89B_1 C90B_1 1.3900
C89B_1 H89B_1 0.9500
C90B_1 C92B_1 1.504(9)
C91B_1 H91D_1 0.9800
C91B_1 H911_1 0.9800
C91B_1 H91F_1 0.9800
C92B_1 H92D_1 0.9800
C92B_1 H92E_1 0.9800
C92B_1 H92F_1 0.9800
C5_11 C4_11 1.545(10)
C5_11 H5A_11 0.9800
C5_11 H5B_11 0.9800
C5_11 H5C_11 0.9800
C4_11 C3_11 1.532(10)
C4_11 H4A_11 0.9900
C4_11 H4B_11 0.9900
C3_11 C2_11 1.541(10)
C3_11 H3A_11 0.9900
C3_11 H3B_11 0.9900
C2_11 C1_11 1.539(10)
C2_11 H2A_11 0.9900
C2_11 H2B_11 0.9900
C1_11 H1A_11 0.9800
C1_11 H1B_11 0.9800
C1_11 H1C_11 0.9800

loop_
_geom_torsion_atom_site_label_1
_geom_torsion_atom_site_label_2
_geom_torsion_atom_site_label_3
_geom_torsion_atom_site_label_4
_geom_torsion
C35_1 C36_1 C37_1 C38_1 0.0
C41_1 C36_1 C37_1 C38_1 -179.2(4)
C36_1 C37_1 C38_1 C39_1 0.0
C37_1 C38_1 C39_1 C40_1 0.0
C38_1 C39_1 C40_1 C35_1 0.0
C38_1 C39_1 C40_1 C42_1 -178.5(4)
C39_1 C40_1 C35_1 C36_1 0.0
C42_1 C40_1 C35_1 C36_1 178.4(4)
C39_1 C40_1 C35_1 B3_1 178.7(3)
C42_1 C40_1 C35_1 B3_1 -2.8(4)
C37_1 C36_1 C35_1 C40_1 0.0
C41_1 C36_1 C35_1 C40_1 179.1(4)
C37_1 C36_1 C35_1 B3_1 -178.8(3)
C41_1 C36_1 C35_1 B3_1 0.4(4)
C40_1 C35_1 B3_1 N1_1 -99.9(3)
C36_1 C35_1 B3_1 N1_1 78.8(3)
C40_1 C35_1 B3_1 N3_1 76.1(3)
C36_1 C35_1 B3_1 N3_1 -105.1(3)
N3_1 B3_1 N1_1 B1_1 0.0
C35_1 B3_1 N1_1 B1_1 176.1(4)
N3_1 B3_1 N1_1 C1_1 -179.5(4)
C35_1 B3_1 N1_1 C1_1 -3.4(5)
B3_1 N1_1 B1_1 N2_1 0.0
C1_1 N1_1 B1_1 N2_1 179.5(4)
B3_1 N1_1 B1_1 C7_1 175.0(4)
C1_1 N1_1 B1_1 C7_1 -5.5(5)
N1_1 B1_1 N2_1 B2_1 0.0
C7_1 B1_1 N2_1 B2_1 -175.1(4)
N1_1 B1_1 N2_1 C15_1 -179.8(5)
C7_1 B1_1 N2_1 C15_1 5.1(5)
B1_1 N2_1 B2_1 N3_1 0.0
C15_1 N2_1 B2_1 N3_1 179.8(5)
B1_1 N2_1 B2_1 C21_1 -176.5(4)
C15_1 N2_1 B2_1 C21_1 3.3(5)
N2_1 B2_1 N3_1 B3_1 0.0
C21_1 B2_1 N3_1 B3_1 176.4(4)
N2_1 B2_1 N3_1 C29_1 173.7(4)
C21_1 B2_1 N3_1 C29_1 -9.9(4)
N1_1 B3_1 N3_1 B2_1 0.0
C35_1 B3_1 N3_1 B2_1 -176.0(4)
N1_1 B3_1 N3_1 C29_1 -173.7(4)
C35_1 B3_1 N3_1 C29_1 10.2(4)
C5_1 C6_1 C1_1 C2_1 0.0
C5_1 C6_1 C1_1 N1_1 176.6(3)
B1_1 N1_1 C1_1 C6_1 -110.9(3)
B3_1 N1_1 C1_1 C6_1 68.6(3)
B1_1 N1_1 C1_1 C2_1 65.7(4)
B3_1 N1_1 C1_1 C2_1 -114.8(3)
C6_1 C1_1 C2_1 C3_1 0.0
N1_1 C1_1 C2_1 C3_1 -176.5(4)
C1_1 C2_1 C3_1 C4_1 0.0
C2_1 C3_1 C4_1 C5_1 0.0
C3_1 C4_1 C5_1 C6_1 0.0
C1_1 C6_1 C5_1 C4_1 0.0
C11_1 C12_1 C7_1 C8_1 0.0
C14_1 C12_1 C7_1 C8_1 178.3(5)
C11_1 C12_1 C7_1 B1_1 -179.7(3)
C14_1 C12_1 C7_1 B1_1 -1.4(5)
N1_1 B1_1 C7_1 C8_1 -99.4(3)
N2_1 B1_1 C7_1 C8_1 75.7(3)
N1_1 B1_1 C7_1 C12_1 80.3(3)
N2_1 B1_1 C7_1 C12_1 -104.6(3)
C12_1 C7_1 C8_1 C9_1 0.0
B1_1 C7_1 C8_1 C9_1 179.7(3)
C12_1 C7_1 C8_1 C13_1 -179.2(5)
B1_1 C7_1 C8_1 C13_1 0.5(5)
C7_1 C8_1 C9_1 C10_1 0.0
C13_1 C8_1 C9_1 C10_1 179.2(4)
C8_1 C9_1 C10_1 C11_1 0.0
C9_1 C10_1 C11_1 C12_1 0.0
C7_1 C12_1 C11_1 C10_1 0.0
C14_1 C12_1 C11_1 C10_1 -178.4(5)
C17_1 C18_1 C19_1 C20_1 0.0
C18_1 C19_1 C20_1 C15_1 0.0
C19_1 C20_1 C15_1 C16_1 0.0
C19_1 C20_1 C15_1 N2_1 178.7(3)
B2_1 N2_1 C15_1 C16_1 66.0(4)
B1_1 N2_1 C15_1 C16_1 -114.2(3)
B2_1 N2_1 C15_1 C20_1 -112.7(3)
B1_1 N2_1 C15_1 C20_1 67.1(4)
C20_1 C15_1 C16_1 C17_1 0.0
N2_1 C15_1 C16_1 C17_1 -178.7(3)
C15_1 C16_1 C17_1 C18_1 0.0
C19_1 C18_1 C17_1 C16_1 0.0
C24_1 C25_1 C26_1 C21_1 0.0
C24_1 C25_1 C26_1 C28_1 -178.7(5)
C25_1 C26_1 C21_1 C22_1 0.0
C28_1 C26_1 C21_1 C22_1 178.7(5)
C25_1 C26_1 C21_1 B2_1 180.0(4)
C28_1 C26_1 C21_1 B2_1 -1.3(5)
N2_1 B2_1 C21_1 C22_1 -99.9(3)
N3_1 B2_1 C21_1 C22_1 83.6(3)
N2_1 B2_1 C21_1 C26_1 80.1(4)
N3_1 B2_1 C21_1 C26_1 -96.4(3)
C26_1 C21_1 C22_1 C23_1 0.0
B2_1 C21_1 C22_1 C23_1 -180.0(4)
C26_1 C21_1 C22_1 C27_1 177.6(5)
B2_1 C21_1 C22_1 C27_1 -2.4(5)
C21_1 C22_1 C23_1 C24_1 0.0
C27_1 C22_1 C23_1 C24_1 -177.8(5)
C22_1 C23_1 C24_1 C25_1 0.0
C26_1 C25_1 C24_1 C23_1 0.0
C32_1 C33_1 C34_1 C29_1 0.0
C33_1 C34_1 C29_1 C30_1 0.0
C33_1 C34_1 C29_1 N3_1 -176.5(4)
B2_1 N3_1 C29_1 C34_1 65.5(4)
B3_1 N3_1 C29_1 C34_1 -120.7(3)
B2_1 N3_1 C29_1 C30_1 -111.0(3)
B3_1 N3_1 C29_1 C30_1 62.8(4)
C34_1 C29_1 C30_1 C31_1 0.0
N3_1 C29_1 C30_1 C31_1 176.5(4)
C29_1 C30_1 C31_1 C32_1 0.0
C30_1 C31_1 C32_1 C33_1 0.0
C30_1 C31_1 C32_1 N5_1 -179.7(4)
C34_1 C33_1 C32_1 C31_1 0.0
C34_1 C33_1 C32_1 N5_1 179.6(4)
C31_1 C32_1 N5_1 B5_1 61.6(3)
C33_1 C32_1 N5_1 B5_1 -118.1(3)
C31_1 C32_1 N5_1 B4_1 -113.9(3)
C33_1 C32_1 N5_1 B4_1 66.4(3)
B4_1 N5_1 B5_1 N6_1 0.0
C32_1 N5_1 B5_1 N6_1 -175.5(3)
B4_1 N5_1 B5_1 C57_1 -179.5(4)
C32_1 N5_1 B5_1 C57_1 5.0(4)
N5_1 B5_1 N6_1 B6_1 0.0
C57_1 B5_1 N6_1 B6_1 179.5(4)
N5_1 B5_1 N6_1 C65_1 179.3(3)
C57_1 B5_1 N6_1 C65_1 -1.2(4)
B5_1 N6_1 B6_1 N4_1 0.0
C65_1 N6_1 B6_1 N4_1 -179.3(3)
B5_1 N6_1 B6_1 C71_1 173.5(4)
C65_1 N6_1 B6_1 C71_1 -5.8(4)
N6_1 B6_1 N4_1 B4_1 0.0
C71_1 B6_1 N4_1 B4_1 -173.7(3)
N6_1 B6_1 N4_1 C43_1 -179.0(4)
C71_1 B6_1 N4_1 C43_1 7.4(4)
B6_1 N4_1 B4_1 N5_1 0.0
C43_1 N4_1 B4_1 N5_1 179.0(4)
B6_1 N4_1 B4_1 C49_1 -173.2(4)
C43_1 N4_1 B4_1 C49_1 5.7(4)
B5_1 N5_1 B4_1 N4_1 0.0
C32_1 N5_1 B4_1 N4_1 175.5(3)
B5_1 N5_1 B4_1 C49_1 173.4(4)
C32_1 N5_1 B4_1 C49_1 -11.2(4)
N5_1 B5_1 C57_1 C58_1 -105.2(3)
N6_1 B5_1 C57_1 C58_1 75.3(3)
N5_1 B5_1 C57_1 C62_1 79.4(3)
N6_1 B5_1 C57_1 C62_1 -100.1(3)
C62_1 C57_1 C58_1 C59_1 0.0
B5_1 C57_1 C58_1 C59_1 -175.4(4)
C62_1 C57_1 C58_1 C63_1 177.7(5)
B5_1 C57_1 C58_1 C63_1 2.3(5)
C57_1 C58_1 C59_1 C60_1 0.0
C63_1 C58_1 C59_1 C60_1 -177.9(5)
C58_1 C59_1 C60_1 C61_1 0.0
C59_1 C60_1 C61_1 C62_1 0.0
C60_1 C61_1 C62_1 C57_1 0.0
C60_1 C61_1 C62_1 C64_1 -178.6(4)
C58_1 C57_1 C62_1 C61_1 0.0
B5_1 C57_1 C62_1 C61_1 175.2(4)
C58_1 C57_1 C62_1 C64_1 178.5(5)
B5_1 C57_1 C62_1 C64_1 -6.2(5)
C52_1 C53_1 C54_1 C49_1 0.0
C52_1 C53_1 C54_1 C56_1 178.3(5)
C53_1 C54_1 C49_1 C50_1 0.0
C56_1 C54_1 C49_1 C50_1 -178.3(5)
C53_1 C54_1 C49_1 B4_1 173.3(4)
C56_1 C54_1 C49_1 B4_1 -4.9(5)
N4_1 B4_1 C49_1 C50_1 -110.8(3)
N5_1 B4_1 C49_1 C50_1 75.9(4)
N4_1 B4_1 C49_1 C54_1 75.8(4)
N5_1 B4_1 C49_1 C54_1 -97.5(3)
C54_1 C49_1 C50_1 C51_1 0.0
B4_1 C49_1 C50_1 C51_1 -173.4(4)
C54_1 C49_1 C50_1 C55_1 -179.5(6)
B4_1 C49_1 C50_1 C55_1 7.1(6)
C49_1 C50_1 C51_1 C52_1 0.0
C55_1 C50_1 C51_1 C52_1 179.6(5)
C50_1 C51_1 C52_1 C53_1 0.0
C54_1 C53_1 C52_1 C51_1 0.0
C47_1 C46_1 C45_1 C44_1 0.0
C46_1 C45_1 C44_1 C43_1 0.0
C45_1 C44_1 C43_1 C48_1 0.0
C45_1 C44_1 C43_1 N4_1 176.5(4)
B4_1 N4_1 C43_1 C44_1 61.6(4)
B6_1 N4_1 C43_1 C44_1 -119.4(3)
B4_1 N4_1 C43_1 C48_1 -121.9(3)
B6_1 N4_1 C43_1 C48_1 57.1(4)
C44_1 C43_1 C48_1 C47_1 0.0
N4_1 C43_1 C48_1 C47_1 -176.5(4)
C43_1 C48_1 C47_1 C46_1 0.0
C45_1 C46_1 C47_1 C48_1 0.0
C76_1 C75_1 C74_1 C73_1 0.0
C75_1 C74_1 C73_1 C72_1 0.0
C74_1 C73_1 C72_1 C71_1 0.0
C74_1 C73_1 C72_1 C77_1 179.2(5)
C73_1 C72_1 C71_1 C76_1 0.0
C77_1 C72_1 C71_1 C76_1 -179.1(5)
C73_1 C72_1 C71_1 B6_1 -175.3(4)
C77_1 C72_1 C71_1 B6_1 5.7(5)
N6_1 B6_1 C71_1 C76_1 79.4(3)
N4_1 B6_1 C71_1 C76_1 -107.0(3)
N6_1 B6_1 C71_1 C72_1 -105.3(3)
N4_1 B6_1 C71_1 C72_1 68.3(4)
C72_1 C71_1 C76_1 C75_1 0.0
B6_1 C71_1 C76_1 C75_1 175.3(4)
C72_1 C71_1 C76_1 C78_1 176.8(5)
B6_1 C71_1 C76_1 C78_1 -7.9(5)
C74_1 C75_1 C76_1 C71_1 0.0
C74_1 C75_1 C76_1 C78_1 -176.9(5)
B6_1 N6_1 C65_1 C70_1 -120.8(3)
B5_1 N6_1 C65_1 C70_1 59.9(3)
B6_1 N6_1 C65_1 C66_1 64.7(3)
B5_1 N6_1 C65_1 C66_1 -114.6(3)
C66_1 C65_1 C70_1 C69_1 0.0
N6_1 C65_1 C70_1 C69_1 -174.5(4)
C65_1 C70_1 C69_1 C68_1 0.0
C70_1 C69_1 C68_1 C67_1 0.0
C70_1 C69_1 C68_1 N9B_1 -169.2(4)
C70_1 C69_1 C68_1 N9A_1 -176.3(3)
C69_1 C68_1 C67_1 C66_1 0.0
N9B_1 C68_1 C67_1 C66_1 171.5(4)
N9A_1 C68_1 C67_1 C66_1 176.6(3)
C68_1 C67_1 C66_1 C65_1 0.0
C70_1 C65_1 C66_1 C67_1 0.0
N6_1 C65_1 C66_1 C67_1 174.6(4)
CE1A_1 CE2A_1 CT7A_1 CT8A_1 0.0
CE4A_1 CE2A_1 CT7A_1 CT8A_1 172.3(7)
CE1A_1 CE2A_1 CT7A_1 B9A_1 174.0(5)
CE4A_1 CE2A_1 CT7A_1 B9A_1 -13.7(8)
CE2A_1 CT7A_1 CT8A_1 CT9A_1 0.0
B9A_1 CT7A_1 CT8A_1 CT9A_1 -173.8(5)
CE2A_1 CT7A_1 CT8A_1 CE3A_1 172.4(7)
B9A_1 CT7A_1 CT8A_1 CE3A_1 -1.4(9)
CT7A_1 CT8A_1 CT9A_1 CE0A_1 0.0
CE3A_1 CT8A_1 CT9A_1 CE0A_1 -172.8(7)
CT8A_1 CT9A_1 CE0A_1 CE1A_1 0.0
CT9A_1 CE0A_1 CE1A_1 CE2A_1 0.0
CT7A_1 CE2A_1 CE1A_1 CE0A_1 0.0
CE4A_1 CE2A_1 CE1A_1 CE0A_1 -172.8(7)
CT4A_1 C99A_1 CT0A_1 CT1A_1 0.0
B8A_1 C99A_1 CT0A_1 CT1A_1 -177.9(2)
CT4A_1 C99A_1 CT0A_1 CT5A_1 173.9(9)
B8A_1 C99A_1 CT0A_1 CT5A_1 -4.0(9)
C99A_1 CT0A_1 CT1A_1 CT2A_1 0.0
CT5A_1 CT0A_1 CT1A_1 CT2A_1 -174.2(9)
CT0A_1 CT1A_1 CT2A_1 CT3A_1 0.0
CT1A_1 CT2A_1 CT3A_1 CT4A_1 0.0
CT2A_1 CT3A_1 CT4A_1 C99A_1 0.0
CT2A_1 CT3A_1 CT4A_1 CT6A_1 -176.6(9)
CT0A_1 C99A_1 CT4A_1 CT3A_1 0.0
B8A_1 C99A_1 CT4A_1 CT3A_1 178.0(2)
CT0A_1 C99A_1 CT4A_1 CT6A_1 176.2(9)
B8A_1 C99A_1 CT4A_1 CT6A_1 -5.8(9)
C95A_1 C94A_1 C93A_1 C98A_1 0.0
C95A_1 C94A_1 C93A_1 N8A_1 179.5(6)
C94A_1 C93A_1 C98A_1 C97A_1 0.0
N8A_1 C93A_1 C98A_1 C97A_1 -179.5(6)
C93A_1 C98A_1 C97A_1 C96A_1 0.0
C98A_1 C97A_1 C96A_1 C95A_1 0.0
C97A_1 C96A_1 C95A_1 C94A_1 0.0
C93A_1 C94A_1 C95A_1 C96A_1 0.0
C80A_1 C79A_1 C84A_1 C83A_1 0.0
N7A_1 C79A_1 C84A_1 C83A_1 -179.6(6)
C79A_1 C84A_1 C83A_1 C82A_1 0.0
C84A_1 C83A_1 C82A_1 C81A_1 0.0
C83A_1 C82A_1 C81A_1 C80A_1 0.0
C82A_1 C81A_1 C80A_1 C79A_1 0.0
C84A_1 C79A_1 C80A_1 C81A_1 0.0
N7A_1 C79A_1 C80A_1 C81A_1 179.6(6)
N7A_1 B7A_1 N8A_1 B8A_1 0.0
C85A_1 B7A_1 N8A_1 B8A_1 -172.5(4)
N7A_1 B7A_1 N8A_1 C93A_1 176.4(4)
C85A_1 B7A_1 N8A_1 C93A_1 3.9(5)
C94A_1 C93A_1 N8A_1 B8A_1 72.3(5)
C98A_1 C93A_1 N8A_1 B8A_1 -108.1(5)
C94A_1 C93A_1 N8A_1 B7A_1 -104.1(5)
C98A_1 C93A_1 N8A_1 B7A_1 75.5(5)
B7A_1 N8A_1 B8A_1 N9A_1 0.0
C93A_1 N8A_1 B8A_1 N9A_1 -176.4(4)
B7A_1 N8A_1 B8A_1 C99A_1 -164.9(4)
C93A_1 N8A_1 B8A_1 C99A_1 18.7(5)
CT0A_1 C99A_1 B8A_1 N8A_1 -106.8(4)
CT4A_1 C99A_1 B8A_1 N8A_1 75.3(4)
CT0A_1 C99A_1 B8A_1 N9A_1 87.7(5)
CT4A_1 C99A_1 B8A_1 N9A_1 -90.2(5)
N8A_1 B8A_1 N9A_1 B9A_1 0.0
C99A_1 B8A_1 N9A_1 B9A_1 165.8(4)
N8A_1 B8A_1 N9A_1 C68_1 175.7(2)
C99A_1 B8A_1 N9A_1 C68_1 -18.5(4)
C69_1 C68_1 N9A_1 B8A_1 65.5(3)
C67_1 C68_1 N9A_1 B8A_1 -111.0(3)
C69_1 C68_1 N9A_1 B9A_1 -118.9(3)
C67_1 C68_1 N9A_1 B9A_1 64.7(3)
B8A_1 N9A_1 B9A_1 N7A_1 0.0
C68_1 N9A_1 B9A_1 N7A_1 -175.7(2)
B8A_1 N9A_1 B9A_1 CT7A_1 -170.5(4)
C68_1 N9A_1 B9A_1 CT7A_1 13.8(4)
CE2A_1 CT7A_1 B9A_1 N7A_1 -87.7(4)
CT8A_1 CT7A_1 B9A_1 N7A_1 86.2(5)
CE2A_1 CT7A_1 B9A_1 N9A_1 82.9(4)
CT8A_1 CT7A_1 B9A_1 N9A_1 -103.2(5)
N9A_1 B9A_1 N7A_1 B7A_1 0.0
CT7A_1 B9A_1 N7A_1 B7A_1 170.7(4)
N9A_1 B9A_1 N7A_1 C79A_1 -178.0(4)
CT7A_1 B9A_1 N7A_1 C79A_1 -7.3(4)
N8A_1 B7A_1 N7A_1 B9A_1 0.0
C85A_1 B7A_1 N7A_1 B9A_1 172.5(4)
N8A_1 B7A_1 N7A_1 C79A_1 178.0(4)
C85A_1 B7A_1 N7A_1 C79A_1 -9.5(5)
C84A_1 C79A_1 N7A_1 B9A_1 75.4(5)
C80A_1 C79A_1 N7A_1 B9A_1 -104.2(5)
C84A_1 C79A_1 N7A_1 B7A_1 -102.5(4)
C80A_1 C79A_1 N7A_1 B7A_1 77.9(6)
N8A_1 B7A_1 C85A_1 C86A_1 76.4(6)
N7A_1 B7A_1 C85A_1 C86A_1 -96.1(6)
N8A_1 B7A_1 C85A_1 C90A_1 -100.8(4)
N7A_1 B7A_1 C85A_1 C90A_1 86.7(5)
C90A_1 C85A_1 C86A_1 C87A_1 0.0
B7A_1 C85A_1 C86A_1 C87A_1 -177.2(5)
C90A_1 C85A_1 C86A_1 C91A_1 -177.6(11)
B7A_1 C85A_1 C86A_1 C91A_1 5.3(11)
C85A_1 C86A_1 C87A_1 C88A_1 0.0
C91A_1 C86A_1 C87A_1 C88A_1 177.8(10)
C86A_1 C87A_1 C88A_1 C89A_1 0.0
C87A_1 C88A_1 C89A_1 C90A_1 0.0
C88A_1 C89A_1 C90A_1 C85A_1 0.0
C88A_1 C89A_1 C90A_1 C92A_1 177.8(10)
C86A_1 C85A_1 C90A_1 C89A_1 0.0
B7A_1 C85A_1 C90A_1 C89A_1 177.3(5)
C86A_1 C85A_1 C90A_1 C92A_1 -177.8(10)
B7A_1 C85A_1 C90A_1 C92A_1 -0.5(9)
CE1B_1 CE2B_1 CT7B_1 CT8B_1 0.0
CE4B_1 CE2B_1 CT7B_1 CT8B_1 172.7(16)
CE1B_1 CE2B_1 CT7B_1 B9B_1 -178.2(10)
CE4B_1 CE2B_1 CT7B_1 B9B_1 -6(2)
CE2B_1 CT7B_1 CT8B_1 CT9B_1 0.0
B9B_1 CT7B_1 CT8B_1 CT9B_1 178.3(9)
CE2B_1 CT7B_1 CT8B_1 CE3B_1 173.5(14)
B9B_1 CT7B_1 CT8B_1 CE3B_1 -8.2(15)
CT7B_1 CT8B_1 CT9B_1 CE0B_1 0.0
CE3B_1 CT8B_1 CT9B_1 CE0B_1 -173.5(15)
CT8B_1 CT9B_1 CE0B_1 CE1B_1 0.0
CT9B_1 CE0B_1 CE1B_1 CE2B_1 0.0
CT7B_1 CE2B_1 CE1B_1 CE0B_1 0.0
CE4B_1 CE2B_1 CE1B_1 CE0B_1 -173.6(14)
CT4B_1 C99B_1 CT0B_1 CT1B_1 0.0
B8B_1 C99B_1 CT0B_1 CT1B_1 -178.4(3)
CT4B_1 C99B_1 CT0B_1 CT5B_1 -168.8(18)
B8B_1 C99B_1 CT0B_1 CT5B_1 12.8(18)
C99B_1 CT0B_1 CT1B_1 CT2B_1 0.0
CT5B_1 CT0B_1 CT1B_1 CT2B_1 168.2(19)
CT0B_1 CT1B_1 CT2B_1 CT3B_1 0.0
CT1B_1 CT2B_1 CT3B_1 CT4B_1 0.0
CT2B_1 CT3B_1 CT4B_1 C99B_1 0.0
CT2B_1 CT3B_1 CT4B_1 CT6B_1 167.0(18)
CT0B_1 C99B_1 CT4B_1 CT3B_1 0.0
B8B_1 C99B_1 CT4B_1 CT3B_1 178.5(3)
CT0B_1 C99B_1 CT4B_1 CT6B_1 -166(2)
B8B_1 C99B_1 CT4B_1 CT6B_1 13(2)
C95B_1 C94B_1 C93B_1 C98B_1 0.0
C95B_1 C94B_1 C93B_1 N8B_1 174.8(11)
C94B_1 C93B_1 C98B_1 C97B_1 0.0
N8B_1 C93B_1 C98B_1 C97B_1 -174.6(11)
C93B_1 C98B_1 C97B_1 C96B_1 0.0
C98B_1 C97B_1 C96B_1 C95B_1 0.0
C97B_1 C96B_1 C95B_1 C94B_1 0.0
C93B_1 C94B_1 C95B_1 C96B_1 0.0
C80B_1 C79B_1 C84B_1 C83B_1 0.0
N7B_1 C79B_1 C84B_1 C83B_1 177.4(11)
C79B_1 C84B_1 C83B_1 C82B_1 0.0
C84B_1 C83B_1 C82B_1 C81B_1 0.0
C83B_1 C82B_1 C81B_1 C80B_1 0.0
C82B_1 C81B_1 C80B_1 C79B_1 0.0
C84B_1 C79B_1 C80B_1 C81B_1 0.0
N7B_1 C79B_1 C80B_1 C81B_1 -177.2(12)
N7B_1 B7B_1 N8B_1 B8B_1 0.0
C85B_1 B7B_1 N8B_1 B8B_1 -159.4(5)
N7B_1 B7B_1 N8B_1 C93B_1 171.9(5)
C85B_1 B7B_1 N8B_1 C93B_1 12.5(6)
C98B_1 C93B_1 N8B_1 B8B_1 -110.8(9)
C94B_1 C93B_1 N8B_1 B8B_1 74.5(9)
C98B_1 C93B_1 N8B_1 B7B_1 77.3(10)
C94B_1 C93B_1 N8B_1 B7B_1 -97.4(9)
B7B_1 N8B_1 B8B_1 N9B_1 0.0
C93B_1 N8B_1 B8B_1 N9B_1 -172.0(5)
B7B_1 N8B_1 B8B_1 C99B_1 -162.8(5)
C93B_1 N8B_1 B8B_1 C99B_1 25.3(6)
CT0B_1 C99B_1 B8B_1 N8B_1 -106.1(9)
CT4B_1 C99B_1 B8B_1 N8B_1 75.4(9)
CT0B_1 C99B_1 B8B_1 N9B_1 90.4(9)
CT4B_1 C99B_1 B8B_1 N9B_1 -88.1(9)
N8B_1 B8B_1 N9B_1 B9B_1 0.0
C99B_1 B8B_1 N9B_1 B9B_1 163.9(4)
N8B_1 B8B_1 N9B_1 C68_1 176.2(3)
C99B_1 B8B_1 N9B_1 C68_1 -19.9(5)
C69_1 C68_1 N9B_1 B8B_1 55.1(4)
C67_1 C68_1 N9B_1 B8B_1 -115.1(3)
C69_1 C68_1 N9B_1 B9B_1 -128.6(4)
C67_1 C68_1 N9B_1 B9B_1 61.2(3)
B8B_1 N9B_1 B9B_1 N7B_1 0.0
C68_1 N9B_1 B9B_1 N7B_1 -176.3(3)
B8B_1 N9B_1 B9B_1 CT7B_1 177.0(5)
C68_1 N9B_1 B9B_1 CT7B_1 0.7(5)
CT8B_1 CT7B_1 B9B_1 N7B_1 73.5(8)
CE2B_1 CT7B_1 B9B_1 N7B_1 -108.3(9)
CT8B_1 CT7B_1 B9B_1 N9B_1 -103.6(8)
CE2B_1 CT7B_1 B9B_1 N9B_1 74.7(10)
N9B_1 B9B_1 N7B_1 B7B_1 0.0
CT7B_1 B9B_1 N7B_1 B7B_1 -177.1(5)
N9B_1 B9B_1 N7B_1 C79B_1 -167.9(5)
CT7B_1 B9B_1 N7B_1 C79B_1 15.0(6)
N8B_1 B7B_1 N7B_1 B9B_1 0.0
C85B_1 B7B_1 N7B_1 B9B_1 159.5(5)
N8B_1 B7B_1 N7B_1 C79B_1 167.9(5)
C85B_1 B7B_1 N7B_1 C79B_1 -32.6(6)
C84B_1 C79B_1 N7B_1 B9B_1 76.6(10)
C80B_1 C79B_1 N7B_1 B9B_1 -106.1(10)
C84B_1 C79B_1 N7B_1 B7B_1 -91.4(10)
C80B_1 C79B_1 N7B_1 B7B_1 85.9(11)
N8B_1 B7B_1 C85B_1 C86B_1 76.9(9)
N7B_1 B7B_1 C85B_1 C86B_1 -82.9(9)
N8B_1 B7B_1 C85B_1 C90B_1 -98.2(12)
N7B_1 B7B_1 C85B_1 C90B_1 102.0(12)
C90B_1 C85B_1 C86B_1 C87B_1 0.0
B7B_1 C85B_1 C86B_1 C87B_1 -175.5(10)
C90B_1 C85B_1 C86B_1 C91B_1 -176(2)
B7B_1 C85B_1 C86B_1 C91B_1 8.9(18)
C85B_1 C86B_1 C87B_1 C88B_1 0.0
C91B_1 C86B_1 C87B_1 C88B_1 176(2)
C86B_1 C87B_1 C88B_1 C89B_1 0.0
C87B_1 C88B_1 C89B_1 C90B_1 0.0
C88B_1 C89B_1 C90B_1 C85B_1 0.0
C88B_1 C89B_1 C90B_1 C92B_1 177(3)
C86B_1 C85B_1 C90B_1 C89B_1 0.0
B7B_1 C85B_1 C90B_1 C89B_1 174.8(11)
C86B_1 C85B_1 C90B_1 C92B_1 -176(3)
B7B_1 C85B_1 C90B_1 C92B_1 -2(3)
C5_11 C4_11 C3_11 C2_11 -17(4)
C4_11 C3_11 C2_11 C1_11 167(2)
